data_1544343
loop_
_publ_author_name
'Grigalunas, Michael'
'Wiest, Olaf'
'Helquist, Paul'

_publ_section_title
;
 Single-Flask Multicomponent Synthesis of Highly Substituted \a-Pyrones
 via a Sequential Enolate Arylation and Alkenylation Strategy.
;
_journal_issue 21
_journal_name_full 'Organic letters'
_journal_page_first 5724
_journal_page_last 5727
_journal_paper_doi 10.1021/acs.orglett.6b02969
_journal_volume 18
_journal_year 2016
_chemical_formula_moiety 'C28 H25 O9, C H2 Cl2, 0.25(H2 O)'
_chemical_formula_sum 'C28 H26.5 Cl2 O9.25'
_chemical_formula_weight 581.89
_space_group_crystal_system monoclinic
_space_group_IT_number 14
_space_group_name_Hall '-P 2ybc'
_space_group_name_H-M_alt 'P 1 21/c 1'
_symmetry_space_group_name_Hall '-P 2ybc'
_symmetry_space_group_name_H-M 'P 1 21/c 1'
_atom_sites_solution_hydrogens mixed
_atom_sites_solution_primary vecmap
_atom_sites_solution_secondary difmap
_audit_creation_method SHELXL-2014/7
_cell_angle_alpha 90
_cell_angle_beta 105.0980(10)
_cell_angle_gamma 90
_cell_formula_units_Z 16
_cell_length_a 27.9493(7)
_cell_length_b 14.6228(4)
_cell_length_c 26.5088(7)
_cell_measurement_reflns_used 9795
_cell_measurement_temperature 120(2)
_cell_measurement_theta_max 71.84
_cell_measurement_theta_min 3.45
_cell_volume 10460.1(5)
_computing_cell_refinement 'Bruker SAINT (Bruker, 2015)'
_computing_data_collection 'Bruker APEX-3 (Bruker, 2015)'
_computing_data_reduction 'Bruker SAINT (Bruker, 2015)'
_computing_molecular_graphics 'Bruker XP (Bruker, 2015)'
_computing_publication_material 'CIFTAB (Sheldrick, 2008)'
_computing_structure_refinement 'SHELXL-2014/7 (Sheldrick, 2015)'
_computing_structure_solution 'SHELXT-2014/2 (Sheldrick, 2015)'
_diffrn_ambient_temperature 120(2)
_diffrn_detector_area_resol_mean 8.33
_diffrn_measured_fraction_theta_full 0.998
_diffrn_measured_fraction_theta_max 0.992
_diffrn_measurement_device_type 'Bruker APEX-II'
_diffrn_measurement_method 'combination of \w and \f-scans '
_diffrn_radiation_type CuK\a
_diffrn_radiation_wavelength 1.54184
_diffrn_reflns_av_R_equivalents 0.0470
_diffrn_reflns_av_unetI/netI 0.0209
_diffrn_reflns_Laue_measured_fraction_full 0.998
_diffrn_reflns_Laue_measured_fraction_max 0.992
_diffrn_reflns_limit_h_max 34
_diffrn_reflns_limit_h_min -34
_diffrn_reflns_limit_k_max 17
_diffrn_reflns_limit_k_min -17
_diffrn_reflns_limit_l_max 32
_diffrn_reflns_limit_l_min -32
_diffrn_reflns_number 250239
_diffrn_reflns_point_group_measured_fraction_full 0.998
_diffrn_reflns_point_group_measured_fraction_max 0.992
_diffrn_reflns_theta_full 67.679
_diffrn_reflns_theta_max 72.039
_diffrn_reflns_theta_min 1.637
_diffrn_source 'Incoatec micro-focus'
_exptl_absorpt_coefficient_mu 2.727
_exptl_absorpt_correction_T_max 0.8644
_exptl_absorpt_correction_T_min 0.6454
_exptl_absorpt_correction_type numerical
_exptl_absorpt_process_details 'SADABS (Krause et al., 2015)'
_exptl_crystal_colour yellow
_exptl_crystal_density_diffrn 1.478
_exptl_crystal_description tablet
_exptl_crystal_F_000 4840
_exptl_crystal_size_max 0.336
_exptl_crystal_size_mid 0.156
_exptl_crystal_size_min 0.044
_refine_diff_density_max 1.842
_refine_diff_density_min -1.934
_refine_diff_density_rms 0.087
_refine_ls_extinction_method none
_refine_ls_goodness_of_fit_ref 1.076
_refine_ls_hydrogen_treatment constr
_refine_ls_matrix_type full
_refine_ls_number_parameters 1451
_refine_ls_number_reflns 20394
_refine_ls_number_restraints 0
_refine_ls_restrained_S_all 1.076
_refine_ls_R_factor_all 0.0756
_refine_ls_R_factor_gt 0.0722
_refine_ls_shift/su_max 0.002
_refine_ls_shift/su_mean 0.000
_refine_ls_structure_factor_coef Fsqd
_refine_ls_weighting_details 'w=1/[\s^2^(Fo^2^)+(0.0854P)^2^+27.7337P] where P=(Fo^2^+2Fc^2^)/3'
_refine_ls_weighting_scheme calc
_refine_ls_wR_factor_gt 0.1908
_refine_ls_wR_factor_ref 0.1934
_reflns_Friedel_coverage 0.000
_reflns_number_gt 18943
_reflns_number_total 20394
_reflns_threshold_expression 'I > 2\s(I)'
_cod_data_source_file ol6b02969_si_002.cif
_cod_data_source_block nd1606
_cod_depositor_comments
;
Adding full bibliography for 1544342--1544343.cif.

2019-07-12
Z value and formula fixed to values more according to usual
chemical conventions.                 miguel
;
_cod_original_formula_sum 'C112 H106 Cl8 O37'
_cod_original_formula_weight 2327.56
_cod_original_formula_moiety '4(C28 H25 O9), 4(C H2 Cl2), H2 O'
_cod_original_formula_units_Z 4
_cod_database_code 1544343
_shelx_shelxl_version_number 2014/7
_shelx_space_group_comment
;
The symmetry employed for this shelxl refinement is uniquely defined
by the following loop, which should always be used as a source of
symmetry information in preference to the above space-group names.
They are only intended as comments.
;
_shelx_estimated_absorpt_t_min 0.461
_shelx_estimated_absorpt_t_max 0.889
_diffrn_source_monochromator 'MONTEL Multi-layer'

loop_
_space_group_symop_operation_xyz
'x, y, z'
'-x, y+1/2, -z+1/2'
'-x, -y, -z'
'x, -y-1/2, z-1/2'

loop_
_atom_site_label
_atom_site_type_symbol
_atom_site_fract_x
_atom_site_fract_y
_atom_site_fract_z
_atom_site_U_iso_or_equiv
_atom_site_adp_type
_atom_site_occupancy
_atom_site_site_symmetry_order
_atom_site_calc_flag
_atom_site_refinement_flags_posn
_atom_site_refinement_flags_adp
_atom_site_refinement_flags_occupancy
_atom_site_disorder_assembly
_atom_site_disorder_group
C1 C 0.21235(11) 0.0632(2) 0.34060(12) 0.0217(6) Uani 1 1 d . . . . .
O1 O 0.16885(8) 0.04733(15) 0.33227(9) 0.0268(5) Uani 1 1 d . . . . .
O2 O 0.24157(8) 0.04396(15) 0.38941(8) 0.0240(4) Uani 1 1 d . . . . .
C3 C 0.29273(11) 0.0535(2) 0.40324(12) 0.0217(6) Uani 1 1 d . . . . .
C4 C 0.31814(11) 0.08398(18) 0.36709(11) 0.0194(6) Uani 1 1 d . . . . .
C5 C 0.28907(11) 0.10641(18) 0.31516(11) 0.0189(6) Uani 1 1 d . . . . .
C6 C 0.23711(11) 0.09991(19) 0.30253(11) 0.0203(6) Uani 1 1 d . . . . .
C7 C 0.20826(11) 0.12275(19) 0.25253(12) 0.0214(6) Uani 1 1 d . . . . .
C8 C 0.23160(12) 0.1442(2) 0.21320(12) 0.0227(6) Uani 1 1 d . . . . .
C9 C 0.28285(12) 0.1499(2) 0.22613(12) 0.0226(6) Uani 1 1 d . . . . .
H9 H 0.2985 0.1650 0.1994 0.027 Uiso 1 1 calc R U . . .
C10 C 0.31263(11) 0.13445(19) 0.27674(11) 0.0198(6) Uani 1 1 d . . . . .
C11 C 0.36612(11) 0.14645(19) 0.29069(12) 0.0204(6) Uani 1 1 d . . . . .
C12 C 0.38976(11) 0.1789(2) 0.25307(12) 0.0231(6) Uani 1 1 d . . . . .
H12 H 0.3704 0.1903 0.2185 0.028 Uiso 1 1 calc R U . . .
C13 C 0.43965(12) 0.1942(2) 0.26495(12) 0.0234(6) Uani 1 1 d . . . . .
O13 O 0.46492(8) 0.22560(16) 0.23081(9) 0.0285(5) Uani 1 1 d . . . . .
C14 C 0.46843(11) 0.1790(2) 0.31665(13) 0.0238(6) Uani 1 1 d . . . . .
O14 O 0.51762(8) 0.19783(16) 0.32506(9) 0.0295(5) Uani 1 1 d . . . . .
C15 C 0.44629(11) 0.1472(2) 0.35405(12) 0.0232(6) Uani 1 1 d . . . . .
H15 H 0.4661 0.1376 0.3886 0.028 Uiso 1 1 calc R U . . .
C16 C 0.39485(11) 0.12852(19) 0.34224(11) 0.0201(6) Uani 1 1 d . . . . .
C17 C 0.37038(11) 0.09274(19) 0.38110(11) 0.0203(6) Uani 1 1 d . . . . .
C18 C 0.39509(11) 0.06562(19) 0.43230(12) 0.0213(6) Uani 1 1 d . . . . .
O18 O 0.44612(8) 0.06445(15) 0.44963(9) 0.0255(5) Uani 1 1 d . . . . .
C19 C 0.36928(12) 0.0375(2) 0.46790(12) 0.0230(6) Uani 1 1 d . . . . .
O19 O 0.39616(8) 0.00967(15) 0.51684(8) 0.0271(5) Uani 1 1 d . . . . .
C20 C 0.31748(12) 0.0306(2) 0.45438(12) 0.0228(6) Uani 1 1 d . . . . .
O20 O 0.29778(8) 0.00301(16) 0.49383(9) 0.0287(5) Uani 1 1 d . . . . .
C21 C 0.15325(12) 0.1388(2) 0.24061(12) 0.0251(6) Uani 1 1 d . . . . .
O21 O 0.13538(8) 0.20297(16) 0.25735(9) 0.0301(5) Uani 1 1 d . . . . .
C22 C 0.07636(14) 0.1114(3) 0.18168(16) 0.0424(9) Uani 1 1 d . . . . .
H22J H 0.0569 0.1028 0.2072 0.064 Uiso 1 1 calc R U . . .
H22K H 0.0618 0.0751 0.1504 0.064 Uiso 1 1 calc R U . . .
H22L H 0.0761 0.1762 0.1722 0.064 Uiso 1 1 calc R U . . .
O22 O 0.12718(9) 0.08184(17) 0.20434(10) 0.0333(5) Uani 1 1 d . . . . .
C23 C 0.20206(13) 0.1604(2) 0.15771(12) 0.0302(7) Uani 1 1 d . . . . .
H23J H 0.1874 0.1026 0.1424 0.045 Uiso 1 1 calc R U . . .
H23K H 0.2239 0.1843 0.1373 0.045 Uiso 1 1 calc R U . . .
H23L H 0.1757 0.2048 0.1573 0.045 Uiso 1 1 calc R U . . .
C24 C 0.43636(13) 0.2463(3) 0.17901(13) 0.0336(7) Uani 1 1 d . . . . .
H24J H 0.4109 0.2916 0.1805 0.050 Uiso 1 1 calc R U . . .
H24K H 0.4204 0.1904 0.1622 0.050 Uiso 1 1 calc R U . . .
H24L H 0.4581 0.2711 0.1588 0.050 Uiso 1 1 calc R U . . .
C25 C 0.54833(12) 0.1851(3) 0.37656(14) 0.0337(7) Uani 1 1 d . . . . .
H25J H 0.5360 0.2229 0.4010 0.051 Uiso 1 1 calc R U . . .
H25K H 0.5824 0.2030 0.3777 0.051 Uiso 1 1 calc R U . . .
H25L H 0.5477 0.1206 0.3864 0.051 Uiso 1 1 calc R U . . .
C26 C 0.46577(13) -0.0227(2) 0.43948(15) 0.0343(8) Uani 1 1 d . . . . .
H26J H 0.4548 -0.0702 0.4600 0.051 Uiso 1 1 calc R U . . .
H26K H 0.5021 -0.0200 0.4493 0.051 Uiso 1 1 calc R U . . .
H26L H 0.4539 -0.0371 0.4022 0.051 Uiso 1 1 calc R U . . .
C27 C 0.39509(13) 0.0737(2) 0.55777(13) 0.0309(7) Uani 1 1 d . . . . .
H27M H 0.4193 0.0553 0.5900 0.046 Uiso 1 1 calc R U . . .
H27N H 0.3619 0.0744 0.5636 0.046 Uiso 1 1 calc R U . . .
H27O H 0.4033 0.1349 0.5475 0.046 Uiso 1 1 calc R U . . .
C28 C 0.24754(12) -0.0279(2) 0.48548(13) 0.0266(6) Uani 1 1 d . . . . .
H28J H 0.2437 -0.0586 0.5170 0.040 Uiso 1 1 calc R U . . .
H28K H 0.2396 -0.0708 0.4561 0.040 Uiso 1 1 calc R U . . .
H28L H 0.2251 0.0247 0.4776 0.040 Uiso 1 1 calc R U . . .
C1A C 0.18441(11) 0.68519(19) 0.47294(12) 0.0215(6) Uani 1 1 d . . . . .
O1A O 0.18923(8) 0.65794(16) 0.51716(8) 0.0277(5) Uani 1 1 d . . . . .
O2A O 0.13812(8) 0.68120(14) 0.44002(8) 0.0230(4) Uani 1 1 d . . . . .
C3A C 0.12743(11) 0.7140(2) 0.38925(12) 0.0214(6) Uani 1 1 d . . . . .
C4A C 0.16407(11) 0.75183(19) 0.36859(11) 0.0189(6) Uani 1 1 d . . . . .
C5A C 0.21379(11) 0.75681(18) 0.40108(11) 0.0179(5) Uani 1 1 d . . . . .
C6A C 0.22452(11) 0.72325(19) 0.45284(11) 0.0184(5) Uani 1 1 d . . . . .
C7A C 0.27246(11) 0.72739(19) 0.48531(11) 0.0191(6) Uani 1 1 d . . . . .
C8A C 0.31036(11) 0.76942(19) 0.46793(11) 0.0195(6) Uani 1 1 d . . . . .
C9A C 0.29944(11) 0.80160(19) 0.41686(11) 0.0188(5) Uani 1 1 d . . . . .
H9A H 0.3253 0.8289 0.4048 0.023 Uiso 1 1 calc R U . . .
C10A C 0.25208(10) 0.79569(18) 0.38233(11) 0.0165(5) Uani 1 1 d . . . . .
C11A C 0.24056(11) 0.82767(18) 0.32818(11) 0.0172(5) Uani 1 1 d . . . . .
C12A C 0.27918(11) 0.86045(18) 0.30749(11) 0.0181(5) Uani 1 1 d . . . . .
H12A H 0.3121 0.8625 0.3293 0.022 Uiso 1 1 calc R U . . .
C13A C 0.27015(11) 0.88934(19) 0.25663(11) 0.0193(6) Uani 1 1 d . . . . .
O13A O 0.30501(8) 0.92066(14) 0.23351(8) 0.0237(4) Uani 1 1 d . . . . .
C14A C 0.22139(11) 0.88642(19) 0.22445(11) 0.0207(6) Uani 1 1 d . . . . .
O14A O 0.21593(8) 0.91627(15) 0.17438(8) 0.0264(5) Uani 1 1 d . . . . .
C15A C 0.18354(11) 0.8534(2) 0.24348(11) 0.0206(6) Uani 1 1 d . . . . .
H15A H 0.1510 0.8505 0.2209 0.025 Uiso 1 1 calc R U . . .
C16A C 0.19176(11) 0.82365(19) 0.29598(11) 0.0193(6) Uani 1 1 d . . . . .
C17A C 0.15167(11) 0.78622(19) 0.31655(11) 0.0198(6) Uani 1 1 d . . . . .
C18A C 0.10124(12) 0.7819(2) 0.28887(12) 0.0246(6) Uani 1 1 d . . . . .
O18A O 0.08394(8) 0.81800(17) 0.23941(9) 0.0320(5) Uani 1 1 d . . . . .
C19A C 0.06558(11) 0.7417(2) 0.31019(13) 0.0244(6) Uani 1 1 d . . . . .
O19A O 0.01641(8) 0.74126(16) 0.28390(9) 0.0300(5) Uani 1 1 d . . . . .
C20A C 0.07862(11) 0.7071(2) 0.36110(13) 0.0241(6) Uani 1 1 d . . . . .
O20A O 0.04374(8) 0.66660(15) 0.38207(10) 0.0288(5) Uani 1 1 d . . . . .
C21A C 0.28578(12) 0.6827(2) 0.53827(12) 0.0247(6) Uani 1 1 d . . . . .
O21A O 0.29723(9) 0.60330(17) 0.54470(9) 0.0339(5) Uani 1 1 d . . . . .
C22A C 0.29850(19) 0.7042(3) 0.62879(14) 0.0531(12) Uani 1 1 d . . . . .
H22D H 0.2989 0.7531 0.6542 0.080 Uiso 1 1 calc R U . . .
H22E H 0.3312 0.6751 0.6364 0.080 Uiso 1 1 calc R U . . .
H22F H 0.2735 0.6586 0.6312 0.080 Uiso 1 1 calc R U . . .
O22A O 0.28646(10) 0.74270(17) 0.57615(9) 0.0348(6) Uani 1 1 d . . . . .
C23A C 0.36144(11) 0.7822(2) 0.50356(12) 0.0251(6) Uani 1 1 d . . . . .
H23D H 0.3614 0.8346 0.5266 0.038 Uiso 1 1 calc R U . . .
H23E H 0.3850 0.7933 0.4826 0.038 Uiso 1 1 calc R U . . .
H23F H 0.3712 0.7269 0.5247 0.038 Uiso 1 1 calc R U . . .
C24A C 0.35541(12) 0.9169(2) 0.26373(13) 0.0251(6) Uani 1 1 d . . . . .
H24E H 0.3769 0.9432 0.2436 0.038 Uiso 1 1 calc R U . . .
H24F H 0.3649 0.8530 0.2722 0.038 Uiso 1 1 calc R U . . .
H24D H 0.3591 0.9517 0.2961 0.038 Uiso 1 1 calc R U . . .
C25A C 0.16859(13) 0.9026(2) 0.13817(12) 0.0287(7) Uani 1 1 d . . . . .
H25D H 0.1437 0.9401 0.1485 0.043 Uiso 1 1 calc R U . . .
H25F H 0.1593 0.8380 0.1381 0.043 Uiso 1 1 calc R U . . .
H25E H 0.1704 0.9203 0.1030 0.043 Uiso 1 1 calc R U . . .
C26A C 0.06804(15) 0.9113(3) 0.24120(18) 0.0476(10) Uani 1 1 d . . . . .
H26D H 0.0955 0.9479 0.2622 0.071 Uiso 1 1 calc R U . . .
H26E H 0.0400 0.9136 0.2570 0.071 Uiso 1 1 calc R U . . .
H26F H 0.0578 0.9361 0.2057 0.071 Uiso 1 1 calc R U . . .
C27A C 0.00337(14) 0.6877(3) 0.23671(16) 0.0442(9) Uani 1 1 d . . . . .
H27G H 0.0168 0.6257 0.2440 0.066 Uiso 1 1 calc R U . . .
H27H H 0.0172 0.7162 0.2102 0.066 Uiso 1 1 calc R U . . .
H27I H -0.0328 0.6845 0.2238 0.066 Uiso 1 1 calc R U . . .
C28A C 0.01728(13) 0.7318(3) 0.40508(15) 0.0359(8) Uani 1 1 d . . . . .
H28D H 0.0407 0.7649 0.4331 0.054 Uiso 1 1 calc R U . . .
H28E H -0.0070 0.6997 0.4195 0.054 Uiso 1 1 calc R U . . .
H28F H 0.0001 0.7753 0.3783 0.054 Uiso 1 1 calc R U . . .
O1B O 0.32712(8) 0.69654(14) 0.24770(8) 0.0243(4) Uani 1 1 d . . . . .
C1B C 0.29236(11) 0.66208(19) 0.25928(12) 0.0203(6) Uani 1 1 d . . . . .
O2B O 0.24801(8) 0.66275(14) 0.22252(8) 0.0230(4) Uani 1 1 d . . . . .
C3B C 0.20560(11) 0.6243(2) 0.23057(12) 0.0217(6) Uani 1 1 d . . . . .
C4B C 0.20472(11) 0.58530(19) 0.27847(11) 0.0189(6) Uani 1 1 d . . . . .
C5B C 0.24975(11) 0.58540(18) 0.31972(11) 0.0177(5) Uani 1 1 d . . . . .
C6B C 0.29356(11) 0.62093(18) 0.31033(11) 0.0187(6) Uani 1 1 d . . . . .
C7B C 0.33804(11) 0.61927(18) 0.34934(12) 0.0198(6) Uani 1 1 d . . . . .
C8B C 0.33967(11) 0.58147(19) 0.39834(12) 0.0208(6) Uani 1 1 d . . . . .
C9B C 0.29632(11) 0.54753(19) 0.40722(11) 0.0199(6) Uani 1 1 d . . . . .
H9B H 0.2975 0.5223 0.4405 0.024 Uiso 1 1 calc R U . . .
C10B C 0.25070(11) 0.54876(18) 0.36906(11) 0.0175(5) Uani 1 1 d . . . . .
C11B C 0.20472(11) 0.51506(19) 0.37830(11) 0.0194(6) Uani 1 1 d . . . . .
C12B C 0.20399(11) 0.4857(2) 0.42912(11) 0.0213(6) Uani 1 1 d . . . . .
H12B H 0.2338 0.4874 0.4563 0.026 Uiso 1 1 calc R U . . .
O13B O 0.15810(9) 0.42500(16) 0.48743(9) 0.0314(5) Uani 1 1 d . . . . .
C13B C 0.16174(13) 0.4551(2) 0.44006(12) 0.0248(6) Uani 1 1 d . . . . .
O14B O 0.07647(9) 0.42401(17) 0.41459(10) 0.0322(5) Uani 1 1 d . . . . .
C14B C 0.11701(12) 0.4543(2) 0.39971(13) 0.0253(6) Uani 1 1 d . . . . .
C15B C 0.11686(11) 0.4822(2) 0.35026(12) 0.0230(6) Uani 1 1 d . . . . .
H15B H 0.0866 0.4811 0.3236 0.028 Uiso 1 1 calc R U . . .
C16B C 0.16058(11) 0.51262(19) 0.33795(11) 0.0200(6) Uani 1 1 d . . . . .
C17B C 0.16042(11) 0.54554(19) 0.28540(11) 0.0196(6) Uani 1 1 d . . . . .
O18B O 0.07561(8) 0.50025(15) 0.24205(9) 0.0270(5) Uani 1 1 d . . . . .
C18B C 0.11959(11) 0.5429(2) 0.24108(12) 0.0232(6) Uani 1 1 d . . . . .
O19B O 0.07865(10) 0.57831(18) 0.15414(10) 0.0385(6) Uani 1 1 d . . . . .
C19B C 0.12080(12) 0.5839(2) 0.19375(13) 0.0270(7) Uani 1 1 d . . . . .
O20B O 0.16509(10) 0.67091(16) 0.14303(9) 0.0340(5) Uani 1 1 d . . . . .
C20B C 0.16440(12) 0.6263(2) 0.18839(12) 0.0262(6) Uani 1 1 d . . . . .
O21B O 0.40077(8) 0.73255(15) 0.35371(9) 0.0287(5) Uani 1 1 d . . . . .
C21B C 0.38468(11) 0.6578(2) 0.33998(12) 0.0241(6) Uani 1 1 d . . . . .
O22B O 0.40689(9) 0.59474(16) 0.31741(11) 0.0338(5) Uani 1 1 d . . . . .
C22B C 0.44997(15) 0.6264(3) 0.3012(2) 0.0491(11) Uani 1 1 d . . . . .
H22A H 0.4582 0.5818 0.2772 0.074 Uiso 1 1 calc R U . . .
H22B H 0.4781 0.6332 0.3319 0.074 Uiso 1 1 calc R U . . .
H22C H 0.4425 0.6855 0.2835 0.074 Uiso 1 1 calc R U . . .
C23B C 0.38734(12) 0.5763(2) 0.44098(13) 0.0281(7) Uani 1 1 d . . . . .
H23A H 0.3798 0.5661 0.4747 0.042 Uiso 1 1 calc R U . . .
H23B H 0.4056 0.6338 0.4422 0.042 Uiso 1 1 calc R U . . .
H23C H 0.4075 0.5256 0.4338 0.042 Uiso 1 1 calc R U . . .
C24B C 0.20203(15) 0.4288(2) 0.52948(13) 0.0340(8) Uani 1 1 d . . . . .
H24A H 0.2280 0.3917 0.5208 0.051 Uiso 1 1 calc R U . . .
H24B H 0.1950 0.4051 0.5613 0.051 Uiso 1 1 calc R U . . .
H24C H 0.2133 0.4924 0.5351 0.051 Uiso 1 1 calc R U . . .
C25B C 0.03033(13) 0.4257(3) 0.37611(16) 0.0369(8) Uani 1 1 d . . . . .
H25A H 0.0324 0.3873 0.3464 0.055 Uiso 1 1 calc R U . . .
H25B H 0.0225 0.4887 0.3641 0.055 Uiso 1 1 calc R U . . .
H25C H 0.0043 0.4022 0.3912 0.055 Uiso 1 1 calc R U . . .
C26B C 0.07250(14) 0.4088(3) 0.22188(16) 0.0379(8) Uani 1 1 d . . . . .
H26A H 0.0774 0.4097 0.1866 0.057 Uiso 1 1 calc R U . . .
H26B H 0.0398 0.3833 0.2206 0.057 Uiso 1 1 calc R U . . .
H26C H 0.0982 0.3710 0.2446 0.057 Uiso 1 1 calc R U . . .
C27B C 0.0629(2) 0.6590(5) 0.1246(3) 0.0423(19) Uani 0.603(10) 1 d . . P A 1
H27A H 0.0765 0.7127 0.1456 0.063 Uiso 0.603(10) 1 calc R U P A 1
H27B H 0.0266 0.6622 0.1149 0.063 Uiso 0.603(10) 1 calc R U P A 1
H27C H 0.0748 0.6579 0.0929 0.063 Uiso 0.603(10) 1 calc R U P A 1
C27Z C 0.0755(4) 0.5635(7) 0.1025(4) 0.041(3) Uiso 0.397(10) 1 d . . P A 2
H27D H 0.0875 0.6176 0.0877 0.061 Uiso 0.397(10) 1 calc R U P A 2
H27E H 0.0409 0.5519 0.0838 0.061 Uiso 0.397(10) 1 calc R U P A 2
H27F H 0.0958 0.5105 0.0990 0.061 Uiso 0.397(10) 1 calc R U P A 2
C28B C 0.1880(2) 0.6237(4) 0.10874(16) 0.0610(13) Uani 1 1 d . . . . .
H28A H 0.1899 0.6641 0.0798 0.092 Uiso 1 1 calc R U . . .
H28B H 0.1685 0.5694 0.0949 0.092 Uiso 1 1 calc R U . . .
H28C H 0.2215 0.6052 0.1279 0.092 Uiso 1 1 calc R U . . .
C1C C 0.38936(11) 0.3875(2) 0.29796(12) 0.0232(6) Uani 1 1 d . . . . .
O1C O 0.40585(8) 0.40653(15) 0.26180(9) 0.0281(5) Uani 1 1 d . . . . .
O2C O 0.42271(8) 0.37519(15) 0.34553(9) 0.0245(4) Uani 1 1 d . . . . .
C3C C 0.40820(11) 0.35361(19) 0.38989(12) 0.0225(6) Uani 1 1 d . . . . .
C4C C 0.35878(11) 0.33765(19) 0.38923(12) 0.0201(6) Uani 1 1 d . . . . .
C5C C 0.32207(11) 0.34716(18) 0.34026(11) 0.0184(5) Uani 1 1 d . . . . .
C6C C 0.33655(11) 0.37484(19) 0.29543(12) 0.0203(6) Uani 1 1 d . . . . .
C7C C 0.30143(12) 0.38816(19) 0.24801(12) 0.0215(6) Uani 1 1 d . . . . .
C8C C 0.25115(11) 0.37543(19) 0.24462(11) 0.0209(6) Uani 1 1 d . . . . .
C9C C 0.23727(11) 0.34676(19) 0.28882(11) 0.0200(6) Uani 1 1 d . . . . .
H9C H 0.2031 0.3373 0.2862 0.024 Uiso 1 1 calc R U . . .
C10C C 0.27164(11) 0.33128(18) 0.33698(11) 0.0184(5) Uani 1 1 d . . . . .
C11C C 0.25775(11) 0.29843(19) 0.38304(11) 0.0190(6) Uani 1 1 d . . . . .
C12C C 0.20837(11) 0.27070(19) 0.37897(11) 0.0198(6) Uani 1 1 d . . . . .
H12C H 0.1845 0.2757 0.3462 0.024 Uiso 1 1 calc R U . . .
C13C C 0.19414(11) 0.2368(2) 0.42104(12) 0.0219(6) Uani 1 1 d . . . . .
O13C O 0.14756(8) 0.20876(16) 0.42059(9) 0.0274(5) Uani 1 1 d . . . . .
C14C C 0.23000(12) 0.2273(2) 0.46944(12) 0.0228(6) Uani 1 1 d . . . . .
O14C O 0.21274(9) 0.19167(16) 0.50892(9) 0.0279(5) Uani 1 1 d . . . . .
C15C C 0.27826(11) 0.2532(2) 0.47412(11) 0.0215(6) Uani 1 1 d . . . . .
H15C H 0.3020 0.2461 0.5068 0.026 Uiso 1 1 calc R U . . .
C16C C 0.29352(11) 0.29005(19) 0.43148(11) 0.0195(6) Uani 1 1 d . . . . .
O016 O 0.32225(10) 0.50723(16) 0.19965(10) 0.0368(6) Uani 1 1 d . . . . .
C17C C 0.34554(11) 0.31477(18) 0.43569(11) 0.0198(6) Uani 1 1 d . . . . .
C18C C 0.38385(11) 0.31596(19) 0.48258(12) 0.0221(6) Uani 1 1 d . . . . .
O18C O 0.37489(8) 0.30084(15) 0.53075(8) 0.0257(5) Uani 1 1 d . . . . .
C19C C 0.43311(12) 0.3307(2) 0.48235(13) 0.0251(6) Uani 1 1 d . . . . .
O19C O 0.46902(9) 0.33278(15) 0.52896(9) 0.0312(5) Uani 1 1 d . . . . .
C20C C 0.44610(11) 0.3478(2) 0.43561(13) 0.0241(6) Uani 1 1 d . . . . .
O20C O 0.49492(8) 0.35638(16) 0.43586(10) 0.0331(5) Uani 1 1 d . . . . .
C21C C 0.31652(12) 0.4169(2) 0.19998(12) 0.0254(6) Uani 1 1 d . . . . .
O21C O 0.32058(9) 0.36573(16) 0.16562(9) 0.0297(5) Uani 1 1 d . . . . .
C22C C 0.3440(2) 0.5424(3) 0.1597(2) 0.0592(14) Uani 1 1 d . . . . .
H22G H 0.3215 0.5308 0.1252 0.089 Uiso 1 1 calc R U . . .
H22H H 0.3757 0.5118 0.1622 0.089 Uiso 1 1 calc R U . . .
H22I H 0.3494 0.6084 0.1645 0.089 Uiso 1 1 calc R U . . .
C23C C 0.21227(12) 0.3918(2) 0.19405(12) 0.0281(7) Uani 1 1 d . . . . .
H23G H 0.2133 0.4560 0.1837 0.042 Uiso 1 1 calc R U . . .
H23H H 0.1795 0.3778 0.1989 0.042 Uiso 1 1 calc R U . . .
H23I H 0.2188 0.3523 0.1667 0.042 Uiso 1 1 calc R U . . .
C24C C 0.10976(11) 0.2173(2) 0.37236(13) 0.0270(6) Uani 1 1 d . . . . .
H24G H 0.1170 0.1756 0.3464 0.041 Uiso 1 1 calc R U . . .
H24H H 0.1090 0.2803 0.3596 0.041 Uiso 1 1 calc R U . . .
H24I H 0.0775 0.2018 0.3782 0.041 Uiso 1 1 calc R U . . .
C25C C 0.24813(14) 0.1770(3) 0.55801(13) 0.0321(7) Uani 1 1 d . . . . .
H25G H 0.2742 0.1357 0.5531 0.048 Uiso 1 1 calc R U . . .
H25H H 0.2315 0.1497 0.5827 0.048 Uiso 1 1 calc R U . . .
H25I H 0.2629 0.2356 0.5718 0.048 Uiso 1 1 calc R U . . .
C26C C 0.36435(15) 0.3838(3) 0.55467(14) 0.0373(8) Uani 1 1 d . . . . .
H26G H 0.3378 0.4172 0.5301 0.056 Uiso 1 1 calc R U . . .
H26H H 0.3942 0.4219 0.5641 0.056 Uiso 1 1 calc R U . . .
H26I H 0.3538 0.3691 0.5862 0.056 Uiso 1 1 calc R U . . .
C27C C 0.49814(13) 0.2512(2) 0.53900(16) 0.0375(8) Uani 1 1 d . . . . .
H27J H 0.5165 0.2442 0.5124 0.056 Uiso 1 1 calc R U . . .
H27K H 0.4763 0.1983 0.5378 0.056 Uiso 1 1 calc R U . . .
H27L H 0.5215 0.2551 0.5736 0.056 Uiso 1 1 calc R U . . .
C28C C 0.51125(14) 0.4488(2) 0.43289(15) 0.0359(8) Uani 1 1 d . . . . .
H28G H 0.4927 0.4763 0.3999 0.054 Uiso 1 1 calc R U . . .
H28H H 0.5467 0.4491 0.4346 0.054 Uiso 1 1 calc R U . . .
H28I H 0.5055 0.4842 0.4622 0.054 Uiso 1 1 calc R U . . .
C1S C 0.11025(19) 0.9766(4) 0.4110(2) 0.0599(13) Uani 1 1 d . . . . .
H1SA H 0.1230 1.0392 0.4204 0.072 Uiso 1 1 calc R U . . .
H1SB H 0.1294 0.9499 0.3880 0.072 Uiso 1 1 calc R U . . .
Cl1 Cl 0.04773(5) 0.98361(9) 0.37611(5) 0.0620(3) Uani 1 1 d . . . . .
Cl2 Cl 0.12075(5) 0.91094(8) 0.46833(4) 0.0555(3) Uani 1 1 d . . . . .
C2S C 0.07498(15) 0.5623(3) 0.51107(15) 0.0395(8) Uani 1 1 d . . . . .
H2SA H 0.1102 0.5623 0.5101 0.047 Uiso 1 1 calc R U . . .
H2SB H 0.0542 0.5594 0.4746 0.047 Uiso 1 1 calc R U . . .
Cl3 Cl 0.06198(5) 0.66337(8) 0.54056(5) 0.0598(3) Uani 1 1 d . . . . .
Cl4 Cl 0.06321(5) 0.46577(8) 0.54601(5) 0.0549(3) Uani 1 1 d . . . . .
C3S C -0.0957(2) 0.7754(5) 0.4850(2) 0.084(2) Uani 1 1 d . . . . .
H3SA H -0.1239 0.7872 0.5002 0.101 Uiso 1 1 calc R U . . .
H3SB H -0.0897 0.7086 0.4859 0.101 Uiso 1 1 calc R U . . .
Cl5 Cl -0.11012(7) 0.8134(2) 0.42118(6) 0.1427(12) Uani 1 1 d . . . . .
Cl6 Cl -0.04437(7) 0.8296(2) 0.52126(8) 0.1439(12) Uani 1 1 d . . . . .
C4S C 0.47559(15) 0.8997(3) 0.22427(17) 0.0438(9) Uani 1 1 d . . . . .
H4SA H 0.4619 0.8378 0.2266 0.053 Uiso 1 1 calc R U . . .
H4SB H 0.5076 0.8929 0.2152 0.053 Uiso 1 1 calc R U . . .
Cl7 Cl 0.43401(5) 0.96295(10) 0.17487(5) 0.0631(3) Uani 1 1 d . . . . .
Cl8 Cl 0.48538(4) 0.95504(8) 0.28510(5) 0.0539(3) Uani 1 1 d . . . . .
O1W O 0.29848(16) 0.4677(2) 0.63055(14) 0.0634(9) Uani 1 1 d G . . . .
H1WA H 0.2956 0.4952 0.6587 0.095 Uiso 1 1 d G U . . .
H1WB H 0.3005 0.5083 0.6072 0.095 Uiso 1 1 d G U . . .

loop_
_atom_site_aniso_label
_atom_site_aniso_U_11
_atom_site_aniso_U_22
_atom_site_aniso_U_33
_atom_site_aniso_U_23
_atom_site_aniso_U_13
_atom_site_aniso_U_12
C1 0.0238(15) 0.0170(14) 0.0243(15) 0.0008(11) 0.0062(12) 0.0034(11)
O1 0.0227(11) 0.0288(12) 0.0291(11) 0.0030(9) 0.0071(9) 0.0002(9)
O2 0.0236(10) 0.0254(11) 0.0236(11) 0.0028(8) 0.0071(8) 0.0018(8)
C3 0.0245(15) 0.0165(13) 0.0243(15) -0.0023(11) 0.0067(12) 0.0018(11)
C4 0.0273(15) 0.0105(12) 0.0205(14) -0.0013(10) 0.0065(11) 0.0028(10)
C5 0.0236(14) 0.0117(12) 0.0212(14) -0.0035(10) 0.0052(11) 0.0019(10)
C6 0.0247(14) 0.0150(13) 0.0218(14) -0.0018(11) 0.0072(11) 0.0005(11)
C7 0.0260(15) 0.0143(13) 0.0232(14) -0.0040(11) 0.0054(12) -0.0023(11)
C8 0.0305(16) 0.0171(14) 0.0202(14) -0.0035(11) 0.0063(12) -0.0025(11)
C9 0.0292(15) 0.0180(14) 0.0216(14) -0.0035(11) 0.0084(12) -0.0013(11)
C10 0.0253(14) 0.0121(13) 0.0225(14) -0.0032(10) 0.0071(11) 0.0019(10)
C11 0.0270(15) 0.0110(12) 0.0242(14) -0.0030(11) 0.0088(12) 0.0029(11)
C12 0.0271(15) 0.0197(14) 0.0234(15) -0.0007(11) 0.0085(12) 0.0034(11)
C13 0.0270(15) 0.0172(14) 0.0293(16) 0.0001(11) 0.0133(13) 0.0031(11)
O13 0.0262(11) 0.0337(12) 0.0282(12) 0.0034(9) 0.0119(9) 0.0009(9)
C14 0.0225(14) 0.0176(14) 0.0323(16) -0.0013(12) 0.0088(12) 0.0024(11)
O14 0.0235(11) 0.0324(12) 0.0329(12) 0.0030(10) 0.0078(9) -0.0012(9)
C15 0.0267(15) 0.0186(14) 0.0240(15) -0.0008(11) 0.0060(12) 0.0019(11)
C16 0.0255(14) 0.0132(13) 0.0223(14) -0.0019(11) 0.0075(12) 0.0032(11)
C17 0.0266(15) 0.0122(13) 0.0227(14) -0.0022(11) 0.0071(12) 0.0021(11)
C18 0.0244(15) 0.0141(13) 0.0255(15) -0.0004(11) 0.0067(12) 0.0023(11)
O18 0.0225(10) 0.0250(11) 0.0271(11) 0.0018(9) 0.0029(9) 0.0047(8)
C19 0.0302(16) 0.0155(13) 0.0217(14) 0.0011(11) 0.0037(12) 0.0041(11)
O19 0.0324(12) 0.0243(11) 0.0226(11) 0.0043(9) 0.0040(9) 0.0054(9)
C20 0.0302(16) 0.0158(13) 0.0241(15) 0.0028(11) 0.0100(12) 0.0035(11)
O20 0.0296(12) 0.0343(12) 0.0229(11) 0.0060(9) 0.0080(9) -0.0025(9)
C21 0.0292(16) 0.0268(16) 0.0182(14) -0.0009(12) 0.0039(12) -0.0047(12)
O21 0.0288(12) 0.0272(12) 0.0335(12) -0.0010(10) 0.0064(10) 0.0050(9)
C22 0.0318(19) 0.045(2) 0.043(2) -0.0047(17) -0.0022(16) -0.0002(16)
O22 0.0264(12) 0.0390(14) 0.0322(12) -0.0086(10) 0.0037(10) -0.0048(10)
C23 0.0315(17) 0.0357(18) 0.0220(15) -0.0012(13) 0.0042(13) -0.0088(14)
C24 0.0324(17) 0.042(2) 0.0280(17) 0.0075(14) 0.0110(14) 0.0030(15)
C25 0.0225(16) 0.042(2) 0.0352(18) -0.0005(15) 0.0048(13) -0.0013(14)
C26 0.0306(17) 0.0281(17) 0.045(2) 0.0056(15) 0.0106(15) 0.0115(14)
C27 0.0343(17) 0.0325(18) 0.0252(16) 0.0001(13) 0.0067(13) 0.0017(14)
C28 0.0307(16) 0.0248(15) 0.0266(16) 0.0006(12) 0.0119(13) -0.0014(12)
C1A 0.0285(15) 0.0152(13) 0.0228(15) 0.0006(11) 0.0104(12) 0.0021(11)
O1A 0.0326(12) 0.0311(12) 0.0220(11) 0.0060(9) 0.0117(9) -0.0018(9)
O2A 0.0246(10) 0.0244(11) 0.0224(10) 0.0047(8) 0.0105(8) -0.0008(8)
C3A 0.0249(15) 0.0175(14) 0.0232(14) 0.0019(11) 0.0089(12) 0.0018(11)
C4A 0.0224(14) 0.0141(13) 0.0213(14) -0.0006(10) 0.0076(11) 0.0006(10)
C5A 0.0230(14) 0.0128(12) 0.0187(13) -0.0016(10) 0.0069(11) 0.0009(10)
C6A 0.0250(14) 0.0136(13) 0.0179(13) -0.0008(10) 0.0084(11) 0.0006(10)
C7A 0.0276(15) 0.0145(13) 0.0161(13) -0.0018(10) 0.0072(11) -0.0001(11)
C8A 0.0235(14) 0.0151(13) 0.0192(13) -0.0013(10) 0.0043(11) 0.0028(11)
C9A 0.0230(14) 0.0141(13) 0.0206(14) -0.0005(10) 0.0080(11) -0.0004(10)
C10A 0.0225(14) 0.0114(12) 0.0166(13) -0.0009(10) 0.0067(11) 0.0014(10)
C11A 0.0239(14) 0.0111(12) 0.0173(13) -0.0005(10) 0.0068(11) 0.0000(10)
C12A 0.0220(14) 0.0131(12) 0.0202(13) -0.0016(10) 0.0072(11) -0.0002(10)
C13A 0.0264(15) 0.0130(13) 0.0214(14) -0.0004(10) 0.0113(11) -0.0005(11)
O13A 0.0286(11) 0.0224(10) 0.0231(10) 0.0025(8) 0.0120(9) -0.0027(8)
C14A 0.0315(16) 0.0158(13) 0.0155(13) 0.0004(10) 0.0073(11) 0.0032(11)
O14A 0.0335(12) 0.0291(11) 0.0168(10) 0.0053(8) 0.0072(9) 0.0004(9)
C15A 0.0255(14) 0.0180(14) 0.0181(14) 0.0009(11) 0.0054(11) 0.0022(11)
C16A 0.0229(14) 0.0153(13) 0.0205(14) 0.0004(10) 0.0070(11) 0.0009(11)
C17A 0.0231(14) 0.0164(13) 0.0203(14) -0.0005(11) 0.0064(11) 0.0004(11)
C18A 0.0270(15) 0.0237(15) 0.0224(15) 0.0025(12) 0.0054(12) 0.0011(12)
O18A 0.0265(11) 0.0391(13) 0.0264(12) 0.0104(10) -0.0004(9) -0.0033(10)
C19A 0.0189(14) 0.0230(15) 0.0298(16) -0.0003(12) 0.0036(12) 0.0008(11)
O19A 0.0196(10) 0.0325(12) 0.0350(12) 0.0010(10) 0.0021(9) -0.0008(9)
C20A 0.0228(14) 0.0207(14) 0.0315(16) 0.0025(12) 0.0117(12) -0.0010(11)
O20A 0.0241(11) 0.0253(11) 0.0401(13) 0.0033(9) 0.0141(10) -0.0039(9)
C21A 0.0258(15) 0.0280(16) 0.0197(14) 0.0020(12) 0.0048(12) -0.0044(12)
O21A 0.0410(13) 0.0308(13) 0.0296(12) 0.0140(10) 0.0084(10) 0.0046(10)
C22A 0.072(3) 0.070(3) 0.0146(16) 0.0029(17) 0.0069(17) -0.028(2)
O22A 0.0516(15) 0.0382(13) 0.0160(11) -0.0033(9) 0.0113(10) -0.0130(11)
C23A 0.0254(15) 0.0258(15) 0.0215(14) 0.0002(12) 0.0015(12) -0.0010(12)
C24A 0.0268(15) 0.0225(15) 0.0291(16) 0.0009(12) 0.0131(13) -0.0041(12)
C25A 0.0377(18) 0.0309(17) 0.0162(14) 0.0034(12) 0.0048(13) 0.0004(14)
C26A 0.0334(19) 0.045(2) 0.060(3) 0.027(2) 0.0041(18) 0.0051(17)
C27A 0.0318(19) 0.059(3) 0.038(2) -0.0076(18) 0.0034(16) -0.0122(17)
C28A 0.0324(18) 0.0389(19) 0.042(2) -0.0039(16) 0.0202(15) -0.0044(15)
O1B 0.0299(11) 0.0199(10) 0.0271(11) -0.0020(8) 0.0143(9) -0.0048(8)
C1B 0.0268(15) 0.0123(13) 0.0239(14) -0.0028(11) 0.0105(12) -0.0001(11)
O2B 0.0288(11) 0.0204(10) 0.0212(10) 0.0020(8) 0.0090(8) -0.0026(8)
C3B 0.0272(15) 0.0159(13) 0.0239(15) 0.0001(11) 0.0099(12) -0.0011(11)
C4B 0.0260(14) 0.0129(13) 0.0188(13) -0.0001(10) 0.0076(11) 0.0019(11)
C5B 0.0225(14) 0.0121(12) 0.0202(14) -0.0017(10) 0.0086(11) 0.0019(10)
C6B 0.0234(14) 0.0117(12) 0.0226(14) -0.0014(10) 0.0086(11) 0.0011(10)
C7B 0.0238(14) 0.0115(12) 0.0254(14) -0.0030(11) 0.0086(12) 0.0004(10)
C8B 0.0233(14) 0.0136(13) 0.0244(15) -0.0017(11) 0.0042(12) 0.0025(11)
C9B 0.0274(15) 0.0134(13) 0.0189(13) 0.0020(10) 0.0061(11) 0.0020(11)
C10B 0.0227(14) 0.0109(12) 0.0197(13) -0.0006(10) 0.0066(11) 0.0013(10)
C11B 0.0262(15) 0.0130(13) 0.0208(14) -0.0017(10) 0.0095(11) 0.0007(11)
C12B 0.0272(15) 0.0181(14) 0.0197(14) -0.0017(11) 0.0078(11) 0.0013(11)
O13B 0.0424(13) 0.0337(13) 0.0232(11) 0.0033(9) 0.0175(10) -0.0030(10)
C13B 0.0378(17) 0.0182(14) 0.0226(15) 0.0004(11) 0.0156(13) 0.0009(12)
O14B 0.0308(12) 0.0368(13) 0.0349(13) 0.0004(10) 0.0188(10) -0.0065(10)
C14B 0.0290(16) 0.0229(15) 0.0288(16) -0.0019(12) 0.0159(13) -0.0027(12)
C15B 0.0247(15) 0.0204(14) 0.0256(15) -0.0019(11) 0.0094(12) 0.0001(11)
C16B 0.0240(14) 0.0146(13) 0.0229(14) -0.0020(11) 0.0087(11) 0.0014(11)
C17B 0.0215(14) 0.0155(13) 0.0226(14) -0.0014(11) 0.0074(11) 0.0026(10)
O18B 0.0222(10) 0.0277(11) 0.0303(12) 0.0011(9) 0.0051(9) -0.0025(9)
C18B 0.0218(14) 0.0211(14) 0.0258(15) 0.0010(12) 0.0048(12) 0.0020(11)
O19B 0.0369(13) 0.0434(15) 0.0262(12) 0.0087(11) -0.0077(10) -0.0056(11)
C19B 0.0277(16) 0.0239(15) 0.0260(16) 0.0021(12) 0.0009(13) 0.0013(12)
O20B 0.0498(15) 0.0298(12) 0.0211(11) 0.0072(9) 0.0070(10) -0.0045(11)
C20B 0.0347(17) 0.0209(15) 0.0223(15) 0.0054(12) 0.0062(13) 0.0011(12)
O21B 0.0290(11) 0.0223(11) 0.0330(12) -0.0011(9) 0.0050(9) -0.0066(9)
C21B 0.0219(14) 0.0202(15) 0.0296(16) 0.0021(12) 0.0058(12) 0.0008(11)
O22B 0.0297(12) 0.0234(11) 0.0558(16) -0.0018(10) 0.0247(11) 0.0001(9)
C22B 0.035(2) 0.043(2) 0.082(3) 0.003(2) 0.038(2) -0.0013(17)
C23B 0.0264(16) 0.0247(16) 0.0299(16) -0.0001(13) 0.0016(13) -0.0004(12)
C24B 0.052(2) 0.0297(17) 0.0233(16) 0.0051(13) 0.0153(15) 0.0034(15)
C25B 0.0284(17) 0.040(2) 0.047(2) -0.0014(16) 0.0194(16) -0.0047(15)
C26B 0.0317(18) 0.0315(18) 0.050(2) -0.0041(16) 0.0098(16) -0.0094(14)
C27B 0.035(3) 0.047(4) 0.037(3) 0.019(3) -0.004(3) 0.006(3)
C28B 0.072(3) 0.088(4) 0.0248(19) 0.008(2) 0.016(2) 0.012(3)
C1C 0.0268(15) 0.0138(13) 0.0298(16) -0.0067(11) 0.0088(13) -0.0011(11)
O1C 0.0314(12) 0.0271(11) 0.0298(12) -0.0056(9) 0.0150(10) -0.0054(9)
O2C 0.0220(10) 0.0238(11) 0.0289(11) -0.0037(9) 0.0088(9) -0.0014(8)
C3C 0.0247(15) 0.0134(13) 0.0293(16) -0.0041(11) 0.0071(12) 0.0016(11)
C4C 0.0230(14) 0.0126(13) 0.0241(14) -0.0050(11) 0.0053(11) 0.0024(10)
C5C 0.0251(14) 0.0089(12) 0.0213(14) -0.0041(10) 0.0063(11) 0.0013(10)
C6C 0.0256(15) 0.0126(13) 0.0237(14) -0.0048(11) 0.0085(12) -0.0003(11)
C7C 0.0309(16) 0.0124(13) 0.0228(14) -0.0033(11) 0.0100(12) 0.0014(11)
C8C 0.0278(15) 0.0147(13) 0.0197(14) -0.0037(11) 0.0052(12) 0.0016(11)
C9C 0.0222(14) 0.0162(13) 0.0218(14) -0.0034(11) 0.0060(11) 0.0006(11)
C10C 0.0249(14) 0.0112(12) 0.0196(14) -0.0047(10) 0.0064(11) 0.0002(10)
C11C 0.0221(14) 0.0147(13) 0.0200(14) -0.0036(10) 0.0053(11) 0.0015(10)
C12C 0.0211(14) 0.0174(13) 0.0202(14) -0.0030(11) 0.0041(11) 0.0005(11)
C13C 0.0230(14) 0.0194(14) 0.0241(15) -0.0037(11) 0.0074(12) -0.0002(11)
O13C 0.0236(11) 0.0340(12) 0.0259(11) -0.0005(9) 0.0088(9) -0.0051(9)
C14C 0.0305(16) 0.0199(14) 0.0202(14) -0.0025(11) 0.0108(12) 0.0015(12)
O14C 0.0330(12) 0.0300(12) 0.0230(11) 0.0023(9) 0.0112(9) 0.0010(9)
C15C 0.0255(15) 0.0192(14) 0.0177(13) -0.0033(11) 0.0022(11) 0.0023(11)
C16C 0.0220(14) 0.0142(13) 0.0219(14) -0.0048(10) 0.0047(11) 0.0011(10)
O016 0.0596(16) 0.0191(11) 0.0430(14) 0.0056(10) 0.0336(13) 0.0043(11)
C17C 0.0229(14) 0.0114(12) 0.0232(14) -0.0027(10) 0.0027(11) 0.0024(10)
C18C 0.0275(15) 0.0123(13) 0.0236(14) -0.0011(11) 0.0014(12) 0.0024(11)
O18C 0.0306(11) 0.0225(11) 0.0211(10) -0.0004(8) 0.0014(9) 0.0032(9)
C19C 0.0250(15) 0.0164(14) 0.0291(16) -0.0031(12) -0.0011(12) 0.0034(11)
O19C 0.0280(12) 0.0244(11) 0.0329(12) -0.0032(9) -0.0067(9) 0.0038(9)
C20C 0.0195(14) 0.0173(14) 0.0340(17) -0.0033(12) 0.0045(12) 0.0007(11)
O20C 0.0198(11) 0.0270(12) 0.0508(15) -0.0018(10) 0.0060(10) -0.0006(9)
C21C 0.0298(16) 0.0220(15) 0.0262(16) 0.0010(12) 0.0102(13) 0.0037(12)
O21C 0.0365(12) 0.0313(12) 0.0231(11) -0.0044(9) 0.0110(9) 0.0025(10)
C22C 0.098(4) 0.033(2) 0.070(3) 0.013(2) 0.063(3) 0.003(2)
C23C 0.0308(16) 0.0313(17) 0.0204(15) 0.0011(12) 0.0035(13) 0.0032(13)
C24C 0.0216(14) 0.0298(16) 0.0287(16) -0.0016(13) 0.0048(12) -0.0010(12)
C25C 0.0401(19) 0.0374(19) 0.0205(15) 0.0020(13) 0.0110(14) 0.0018(15)
C26C 0.053(2) 0.0319(18) 0.0279(17) -0.0083(14) 0.0120(16) 0.0009(16)
C27C 0.0282(17) 0.0280(17) 0.047(2) 0.0063(15) -0.0076(15) 0.0046(14)
C28C 0.0326(18) 0.0327(18) 0.043(2) -0.0010(15) 0.0110(15) -0.0119(14)
C1S 0.058(3) 0.058(3) 0.069(3) 0.024(2) 0.026(2) 0.003(2)
Cl1 0.0638(7) 0.0542(7) 0.0616(7) 0.0008(5) 0.0051(5) -0.0111(5)
Cl2 0.0624(7) 0.0585(7) 0.0464(6) 0.0064(5) 0.0153(5) -0.0109(5)
C2S 0.042(2) 0.042(2) 0.038(2) 0.0002(16) 0.0176(16) -0.0045(16)
Cl3 0.0849(8) 0.0478(6) 0.0558(6) -0.0091(5) 0.0342(6) 0.0024(5)
Cl4 0.0647(7) 0.0496(6) 0.0596(6) 0.0033(5) 0.0330(5) -0.0112(5)
C3S 0.082(4) 0.103(5) 0.082(4) -0.035(4) 0.047(3) -0.035(4)
Cl5 0.0693(10) 0.307(4) 0.0500(8) -0.0379(14) 0.0115(7) -0.0427(15)
Cl6 0.0582(9) 0.293(4) 0.0738(11) 0.0038(16) 0.0051(8) -0.0365(15)
C4S 0.0340(19) 0.043(2) 0.055(2) -0.0079(18) 0.0134(17) 0.0066(16)
Cl7 0.0560(6) 0.0874(9) 0.0551(6) 0.0244(6) 0.0311(5) 0.0194(6)
Cl8 0.0473(6) 0.0489(6) 0.0637(7) -0.0170(5) 0.0113(5) 0.0049(4)
O1W 0.096(3) 0.0483(18) 0.053(2) 0.0035(15) 0.032(2) 0.0038(18)

loop_
_atom_type_symbol
_atom_type_description
_atom_type_scat_dispersion_real
_atom_type_scat_dispersion_imag
_atom_type_scat_source
C C 0.0181 0.0091 'International Tables Vol C Tables 4.2.6.8 and 6.1.1.4'
H H 0.0000 0.0000 'International Tables Vol C Tables 4.2.6.8 and 6.1.1.4'
Cl Cl 0.3639 0.7018 'International Tables Vol C Tables 4.2.6.8 and 6.1.1.4'
O O 0.0492 0.0322 'International Tables Vol C Tables 4.2.6.8 and 6.1.1.4'

loop_
_geom_angle_atom_site_label_1
_geom_angle_atom_site_label_2
_geom_angle_atom_site_label_3
_geom_angle
O1 C1 O2 117.4(3)
O1 C1 C6 125.5(3)
O2 C1 C6 117.0(3)
C1 O2 C3 123.3(2)
O2 C3 C20 116.7(3)
O2 C3 C4 121.4(3)
C20 C3 C4 121.9(3)
C3 C4 C17 121.3(3)
C3 C4 C5 117.6(3)
C17 C4 C5 121.1(3)
C6 C5 C10 119.7(3)
C6 C5 C4 120.1(3)
C10 C5 C4 120.2(3)
C7 C6 C5 120.9(3)
C7 C6 C1 118.7(3)
C5 C6 C1 120.3(3)
C6 C7 C8 119.5(3)
C6 C7 C21 122.7(3)
C8 C7 C21 117.2(3)
C9 C8 C7 118.7(3)
C9 C8 C23 120.0(3)
C7 C8 C23 121.2(3)
C8 C9 C10 123.0(3)
C8 C9 H9 118.5
C10 C9 H9 118.5
C9 C10 C5 117.8(3)
C9 C10 C11 122.6(3)
C5 C10 C11 119.6(3)
C12 C11 C16 119.4(3)
C12 C11 C10 120.0(3)
C16 C11 C10 120.6(3)
C13 C12 C11 121.9(3)
C13 C12 H12 119.0
C11 C12 H12 119.0
O13 C13 C12 125.2(3)
O13 C13 C14 115.7(3)
C12 C13 C14 119.1(3)
C13 O13 C24 116.9(3)
O14 C14 C15 125.0(3)
O14 C14 C13 115.0(3)
C15 C14 C13 120.1(3)
C14 O14 C25 117.5(3)
C14 C15 C16 121.7(3)
C14 C15 H15 119.1
C16 C15 H15 119.1
C15 C16 C11 117.7(3)
C15 C16 C17 122.9(3)
C11 C16 C17 119.3(3)
C18 C17 C4 116.1(3)
C18 C17 C16 124.9(3)
C4 C17 C16 118.9(3)
O18 C18 C19 116.4(3)
O18 C18 C17 121.9(3)
C19 C18 C17 121.7(3)
C18 O18 C26 111.1(2)
O19 C19 C18 118.2(3)
O19 C19 C20 119.5(3)
C18 C19 C20 122.1(3)
C19 O19 C27 113.8(2)
O20 C20 C3 128.3(3)
O20 C20 C19 114.9(3)
C3 C20 C19 116.7(3)
C20 O20 C28 123.3(2)
O21 C21 O22 123.5(3)
O21 C21 C7 123.0(3)
O22 C21 C7 112.9(3)
O22 C22 H22J 109.5
O22 C22 H22K 109.5
H22J C22 H22K 109.5
O22 C22 H22L 109.5
H22J C22 H22L 109.5
H22K C22 H22L 109.5
C21 O22 C22 113.7(3)
C8 C23 H23J 109.5
C8 C23 H23K 109.5
H23J C23 H23K 109.5
C8 C23 H23L 109.5
H23J C23 H23L 109.5
H23K C23 H23L 109.5
O13 C24 H24J 109.5
O13 C24 H24K 109.5
H24J C24 H24K 109.5
O13 C24 H24L 109.5
H24J C24 H24L 109.5
H24K C24 H24L 109.5
O14 C25 H25J 109.5
O14 C25 H25K 109.5
H25J C25 H25K 109.5
O14 C25 H25L 109.5
H25J C25 H25L 109.5
H25K C25 H25L 109.5
O18 C26 H26J 109.5
O18 C26 H26K 109.5
H26J C26 H26K 109.5
O18 C26 H26L 109.5
H26J C26 H26L 109.5
H26K C26 H26L 109.5
O19 C27 H27M 109.5
O19 C27 H27N 109.5
H27M C27 H27N 109.5
O19 C27 H27O 109.5
H27M C27 H27O 109.5
H27N C27 H27O 109.5
O20 C28 H28J 109.5
O20 C28 H28K 109.5
H28J C28 H28K 109.5
O20 C28 H28L 109.5
H28J C28 H28L 109.5
H28K C28 H28L 109.5
O1A C1A O2A 117.0(3)
O1A C1A C6A 124.9(3)
O2A C1A C6A 118.1(2)
C1A O2A C3A 122.4(2)
C20A C3A O2A 115.7(3)
C20A C3A C4A 122.7(3)
O2A C3A C4A 121.6(3)
C3A C4A C17A 120.1(3)
C3A C4A C5A 118.7(3)
C17A C4A C5A 121.2(3)
C10A C5A C6A 119.5(3)
C10A C5A C4A 120.9(3)
C6A C5A C4A 119.5(3)
C7A C6A C5A 120.8(3)
C7A C6A C1A 119.6(3)
C5A C6A C1A 119.6(3)
C6A C7A C8A 120.2(3)
C6A C7A C21A 121.5(3)
C8A C7A C21A 118.2(3)
C9A C8A C7A 118.4(3)
C9A C8A C23A 120.1(3)
C7A C8A C23A 121.5(3)
C8A C9A C10A 123.1(3)
C8A C9A H9A 118.5
C10A C9A H9A 118.5
C9A C10A C5A 117.9(3)
C9A C10A C11A 123.3(3)
C5A C10A C11A 118.7(3)
C16A C11A C12A 119.7(3)
C16A C11A C10A 120.8(3)
C12A C11A C10A 119.5(3)
C13A C12A C11A 121.4(3)
C13A C12A H12A 119.3
C11A C12A H12A 119.3
O13A C13A C12A 125.3(3)
O13A C13A C14A 115.6(3)
C12A C13A C14A 119.2(3)
C13A O13A C24A 116.9(2)
O14A C14A C15A 124.5(3)
O14A C14A C13A 115.1(3)
C15A C14A C13A 120.3(3)
C14A O14A C25A 117.1(2)
C14A C15A C16A 121.7(3)
C14A C15A H15A 119.2
C16A C15A H15A 119.2
C11A C16A C15A 117.7(3)
C11A C16A C17A 120.1(3)
C15A C16A C17A 122.2(3)
C18A C17A C4A 116.5(3)
C18A C17A C16A 125.3(3)
C4A C17A C16A 118.2(3)
O18A C18A C19A 115.8(3)
O18A C18A C17A 122.2(3)
C19A C18A C17A 122.0(3)
C18A O18A C26A 111.5(3)
O19A C19A C18A 121.6(3)
O19A C19A C20A 117.7(3)
C18A C19A C20A 120.6(3)
C19A O19A C27A 116.0(3)
O20A C20A C3A 121.2(3)
O20A C20A C19A 120.8(3)
C3A C20A C19A 118.0(3)
C20A O20A C28A 112.6(2)
O21A C21A O22A 125.3(3)
O21A C21A C7A 122.8(3)
O22A C21A C7A 111.7(3)
O22A C22A H22D 109.5
O22A C22A H22E 109.5
H22D C22A H22E 109.5
O22A C22A H22F 109.5
H22D C22A H22F 109.5
H22E C22A H22F 109.5
C21A O22A C22A 115.0(3)
C8A C23A H23D 109.5
C8A C23A H23E 109.5
H23D C23A H23E 109.5
C8A C23A H23F 109.5
H23D C23A H23F 109.5
H23E C23A H23F 109.5
O13A C24A H24E 109.5
O13A C24A H24F 109.5
H24E C24A H24F 109.5
O13A C24A H24D 109.5
H24E C24A H24D 109.5
H24F C24A H24D 109.5
O14A C25A H25D 109.5
O14A C25A H25F 109.5
H25D C25A H25F 109.5
O14A C25A H25E 109.5
H25D C25A H25E 109.5
H25F C25A H25E 109.5
O18A C26A H26D 109.5
O18A C26A H26E 109.5
H26D C26A H26E 109.5
O18A C26A H26F 109.5
H26D C26A H26F 109.5
H26E C26A H26F 109.5
O19A C27A H27G 109.5
O19A C27A H27H 109.5
H27G C27A H27H 109.5
O19A C27A H27I 109.5
H27G C27A H27I 109.5
H27H C27A H27I 109.5
O20A C28A H28D 109.5
O20A C28A H28E 109.5
H28D C28A H28E 109.5
O20A C28A H28F 109.5
H28D C28A H28F 109.5
H28E C28A H28F 109.5
O1B C1B O2B 117.3(3)
O1B C1B C6B 125.4(3)
O2B C1B C6B 117.3(2)
C1B O2B C3B 123.1(2)
O2B C3B C20B 115.8(3)
O2B C3B C4B 121.8(3)
C20B C3B C4B 122.4(3)
C3B C4B C17B 120.4(3)
C3B C4B C5B 118.1(3)
C17B C4B C5B 121.5(3)
C10B C5B C6B 119.8(3)
C10B C5B C4B 120.5(3)
C6B C5B C4B 119.7(3)
C7B C6B C5B 120.7(3)
C7B C6B C1B 119.4(3)
C5B C6B C1B 120.0(3)
C6B C7B C8B 120.1(3)
C6B C7B C21B 121.1(3)
C8B C7B C21B 118.8(3)
C9B C8B C7B 118.7(3)
C9B C8B C23B 119.7(3)
C7B C8B C23B 121.6(3)
C8B C9B C10B 122.9(3)
C8B C9B H9B 118.6
C10B C9B H9B 118.6
C9B C10B C5B 117.9(3)
C9B C10B C11B 123.3(3)
C5B C10B C11B 118.8(3)
C16B C11B C12B 119.2(3)
C16B C11B C10B 121.2(3)
C12B C11B C10B 119.6(3)
C13B C12B C11B 121.9(3)
C13B C12B H12B 119.0
C11B C12B H12B 119.0
C13B O13B C24B 116.9(3)
O13B C13B C12B 125.5(3)
O13B C13B C14B 115.5(3)
C12B C13B C14B 119.0(3)
C14B O14B C25B 116.9(3)
O14B C14B C15B 125.1(3)
O14B C14B C13B 114.8(3)
C15B C14B C13B 120.1(3)
C14B C15B C16B 121.7(3)
C14B C15B H15B 119.1
C16B C15B H15B 119.1
C11B C16B C15B 118.1(3)
C11B C16B C17B 119.8(3)
C15B C16B C17B 122.0(3)
C18B C17B C4B 116.5(3)
C18B C17B C16B 125.6(3)
C4B C17B C16B 117.9(3)
C18B O18B C26B 112.4(2)
O18B C18B C19B 116.0(3)
O18B C18B C17B 121.8(3)
C19B C18B C17B 122.2(3)
C19B O19B C27Z 126.9(5)
C19B O19B C27B 117.2(4)
O19B C19B C18B 116.6(3)
O19B C19B C20B 123.2(3)
C18B C19B C20B 120.2(3)
C20B O20B C28B 116.2(3)
O20B C20B C3B 121.4(3)
O20B C20B C19B 120.5(3)
C3B C20B C19B 118.1(3)
O21B C21B O22B 125.6(3)
O21B C21B C7B 124.4(3)
O22B C21B C7B 109.9(2)
C21B O22B C22B 115.4(3)
O22B C22B H22A 109.5
O22B C22B H22B 109.5
H22A C22B H22B 109.5
O22B C22B H22C 109.5
H22A C22B H22C 109.5
H22B C22B H22C 109.5
C8B C23B H23A 109.5
C8B C23B H23B 109.5
H23A C23B H23B 109.5
C8B C23B H23C 109.5
H23A C23B H23C 109.5
H23B C23B H23C 109.5
O13B C24B H24A 109.5
O13B C24B H24B 109.5
H24A C24B H24B 109.5
O13B C24B H24C 109.5
H24A C24B H24C 109.5
H24B C24B H24C 109.5
O14B C25B H25A 109.5
O14B C25B H25B 109.5
H25A C25B H25B 109.5
O14B C25B H25C 109.5
H25A C25B H25C 109.5
H25B C25B H25C 109.5
O18B C26B H26A 109.5
O18B C26B H26B 109.5
H26A C26B H26B 109.5
O18B C26B H26C 109.5
H26A C26B H26C 109.5
H26B C26B H26C 109.5
O19B C27B H27A 109.5
O19B C27B H27B 109.5
H27A C27B H27B 109.5
O19B C27B H27C 109.5
H27A C27B H27C 109.5
H27B C27B H27C 109.5
O19B C27Z H27D 109.5
O19B C27Z H27E 109.5
H27D C27Z H27E 109.5
O19B C27Z H27F 109.5
H27D C27Z H27F 109.5
H27E C27Z H27F 109.5
O20B C28B H28A 109.5
O20B C28B H28B 109.5
H28A C28B H28B 109.5
O20B C28B H28C 109.5
H28A C28B H28C 109.5
H28B C28B H28C 109.5
O1C C1C O2C 117.1(3)
O1C C1C C6C 125.6(3)
O2C C1C C6C 117.3(3)
C1C O2C C3C 122.3(2)
O2C C3C C20C 115.6(3)
O2C C3C C4C 122.6(3)
C20C C3C C4C 121.9(3)
C3C C4C C17C 120.7(3)
C3C C4C C5C 117.8(3)
C17C C4C C5C 121.5(3)
C10C C5C C6C 119.8(3)
C10C C5C C4C 120.5(3)
C6C C5C C4C 119.6(3)
C7C C6C C5C 120.7(3)
C7C C6C C1C 119.1(3)
C5C C6C C1C 120.1(3)
C6C C7C C8C 120.0(3)
C6C C7C C21C 121.1(3)
C8C C7C C21C 118.9(3)
C9C C8C C7C 118.8(3)
C9C C8C C23C 120.1(3)
C7C C8C C23C 121.0(3)
C8C C9C C10C 122.7(3)
C8C C9C H9C 118.6
C10C C9C H9C 118.6
C9C C10C C5C 117.8(3)
C9C C10C C11C 123.2(3)
C5C C10C C11C 118.9(3)
C16C C11C C12C 119.3(3)
C16C C11C C10C 120.7(3)
C12C C11C C10C 119.9(3)
C13C C12C C11C 121.7(3)
C13C C12C H12C 119.2
C11C C12C H12C 119.2
O13C C13C C12C 125.5(3)
O13C C13C C14C 115.4(3)
C12C C13C C14C 119.1(3)
C13C O13C C24C 117.5(2)
O14C C14C C15C 124.8(3)
O14C C14C C13C 115.1(3)
C15C C14C C13C 120.1(3)
C14C O14C C25C 117.1(3)
C14C C15C C16C 121.7(3)
C14C C15C H15C 119.2
C16C C15C H15C 119.2
C11C C16C C15C 118.0(3)
C11C C16C C17C 119.9(3)
C15C C16C C17C 122.0(3)
C21C O016 C22C 115.6(3)
C18C C17C C4C 116.9(3)
C18C C17C C16C 125.2(3)
C4C C17C C16C 117.9(3)
O18C C18C C19C 116.4(3)
O18C C18C C17C 122.2(3)
C19C C18C C17C 121.4(3)
C18C O18C C26C 112.4(2)
O19C C19C C18C 119.3(3)
O19C C19C C20C 119.6(3)
C18C C19C C20C 121.0(3)
C19C O19C C27C 113.4(2)
O20C C20C C3C 122.1(3)
O20C C20C C19C 120.0(3)
C3C C20C C19C 117.9(3)
C20C O20C C28C 114.6(3)
O21C C21C O016 125.1(3)
O21C C21C C7C 124.6(3)
O016 C21C C7C 110.1(3)
O016 C22C H22G 109.5
O016 C22C H22H 109.5
H22G C22C H22H 109.5
O016 C22C H22I 109.5
H22G C22C H22I 109.5
H22H C22C H22I 109.5
C8C C23C H23G 109.5
C8C C23C H23H 109.5
H23G C23C H23H 109.5
C8C C23C H23I 109.5
H23G C23C H23I 109.5
H23H C23C H23I 109.5
O13C C24C H24G 109.5
O13C C24C H24H 109.5
H24G C24C H24H 109.5
O13C C24C H24I 109.5
H24G C24C H24I 109.5
H24H C24C H24I 109.5
O14C C25C H25G 109.5
O14C C25C H25H 109.5
H25G C25C H25H 109.5
O14C C25C H25I 109.5
H25G C25C H25I 109.5
H25H C25C H25I 109.5
O18C C26C H26G 109.5
O18C C26C H26H 109.5
H26G C26C H26H 109.5
O18C C26C H26I 109.5
H26G C26C H26I 109.5
H26H C26C H26I 109.5
O19C C27C H27J 109.5
O19C C27C H27K 109.5
H27J C27C H27K 109.5
O19C C27C H27L 109.5
H27J C27C H27L 109.5
H27K C27C H27L 109.5
O20C C28C H28G 109.5
O20C C28C H28H 109.5
H28G C28C H28H 109.5
O20C C28C H28I 109.5
H28G C28C H28I 109.5
H28H C28C H28I 109.5
Cl1 C1S Cl2 114.0(3)
Cl1 C1S H1SA 108.7
Cl2 C1S H1SA 108.7
Cl1 C1S H1SB 108.7
Cl2 C1S H1SB 108.7
H1SA C1S H1SB 107.6
Cl3 C2S Cl4 110.6(2)
Cl3 C2S H2SA 109.5
Cl4 C2S H2SA 109.5
Cl3 C2S H2SB 109.5
Cl4 C2S H2SB 109.5
H2SA C2S H2SB 108.1
Cl6 C3S Cl5 110.6(4)
Cl6 C3S H3SA 109.5
Cl5 C3S H3SA 109.5
Cl6 C3S H3SB 109.5
Cl5 C3S H3SB 109.5
H3SA C3S H3SB 108.1
Cl8 C4S Cl7 110.7(2)
Cl8 C4S H4SA 109.5
Cl7 C4S H4SA 109.5
Cl8 C4S H4SB 109.5
Cl7 C4S H4SB 109.5
H4SA C4S H4SB 108.1
H1WA O1W H1WB 109.5

loop_
_geom_bond_atom_site_label_1
_geom_bond_atom_site_label_2
_geom_bond_distance
C1 O1 1.200(4)
C1 O2 1.367(4)
C1 C6 1.466(4)
O2 C3 1.388(4)
C3 C20 1.393(4)
C3 C4 1.406(4)
C4 C17 1.415(4)
C4 C5 1.442(4)
C5 C6 1.406(4)
C5 C10 1.410(4)
C6 C7 1.401(4)
C7 C8 1.402(4)
C7 C21 1.505(4)
C8 C9 1.386(4)
C8 C23 1.506(4)
C9 C10 1.401(4)
C9 H9 0.9500
C10 C11 1.454(4)
C11 C12 1.414(4)
C11 C16 1.418(4)
C12 C13 1.365(4)
C12 H12 0.9500
C13 O13 1.365(4)
C13 C14 1.414(4)
O13 C24 1.429(4)
C14 O14 1.362(4)
C14 C15 1.379(4)
O14 C25 1.423(4)
C15 C16 1.416(4)
C15 H15 0.9500
C16 C17 1.473(4)
C17 C18 1.410(4)
C18 O18 1.380(4)
C18 C19 1.391(4)
O18 C26 1.440(4)
C19 O19 1.380(4)
C19 C20 1.401(4)
O19 C27 1.439(4)
C20 O20 1.364(4)
O20 C28 1.436(4)
C21 O21 1.201(4)
C21 O22 1.336(4)
C22 O22 1.457(4)
C22 H22J 0.9800
C22 H22K 0.9800
C22 H22L 0.9800
C23 H23J 0.9800
C23 H23K 0.9800
C23 H23L 0.9800
C24 H24J 0.9800
C24 H24K 0.9800
C24 H24L 0.9800
C25 H25J 0.9800
C25 H25K 0.9800
C25 H25L 0.9800
C26 H26J 0.9800
C26 H26K 0.9800
C26 H26L 0.9800
C27 H27M 0.9800
C27 H27N 0.9800
C27 H27O 0.9800
C28 H28J 0.9800
C28 H28K 0.9800
C28 H28L 0.9800
C1A O1A 1.212(4)
C1A O2A 1.360(4)
C1A C6A 1.470(4)
O2A C3A 1.386(4)
C3A C20A 1.378(4)
C3A C4A 1.396(4)
C4A C17A 1.424(4)
C4A C5A 1.433(4)
C5A C10A 1.412(4)
C5A C6A 1.414(4)
C6A C7A 1.393(4)
C7A C8A 1.402(4)
C7A C21A 1.504(4)
C8A C9A 1.390(4)
C8A C23A 1.504(4)
C9A C10A 1.402(4)
C9A H9A 0.9500
C10A C11A 1.464(4)
C11A C16A 1.409(4)
C11A C12A 1.415(4)
C12A C13A 1.372(4)
C12A H12A 0.9500
C13A O13A 1.359(3)
C13A C14A 1.408(4)
O13A C24A 1.429(4)
C14A O14A 1.367(3)
C14A C15A 1.373(4)
O14A C25A 1.432(4)
C15A C16A 1.419(4)
C15A H15A 0.9500
C16A C17A 1.473(4)
C17A C18A 1.411(4)
C18A O18A 1.379(4)
C18A C19A 1.397(4)
O18A C26A 1.440(5)
C19A O19A 1.369(4)
C19A C20A 1.398(4)
O19A C27A 1.440(5)
C20A O20A 1.375(4)
O20A C28A 1.436(4)
C21A O21A 1.205(4)
C21A O22A 1.329(4)
C22A O22A 1.460(4)
C22A H22D 0.9800
C22A H22E 0.9800
C22A H22F 0.9800
C23A H23D 0.9800
C23A H23E 0.9800
C23A H23F 0.9800
C24A H24E 0.9800
C24A H24F 0.9800
C24A H24D 0.9800
C25A H25D 0.9800
C25A H25F 0.9800
C25A H25E 0.9800
C26A H26D 0.9800
C26A H26E 0.9800
C26A H26F 0.9800
C27A H27G 0.9800
C27A H27H 0.9800
C27A H27I 0.9800
C28A H28D 0.9800
C28A H28E 0.9800
C28A H28F 0.9800
O1B C1B 1.203(4)
C1B O2B 1.363(4)
C1B C6B 1.473(4)
O2B C3B 1.378(4)
C3B C20B 1.381(4)
C3B C4B 1.398(4)
C4B C17B 1.422(4)
C4B C5B 1.436(4)
C5B C10B 1.407(4)
C5B C6B 1.411(4)
C6B C7B 1.395(4)
C7B C8B 1.401(4)
C7B C21B 1.499(4)
C8B C9B 1.385(4)
C8B C23B 1.508(4)
C9B C10B 1.406(4)
C9B H9B 0.9500
C10B C11B 1.455(4)
C11B C16B 1.407(4)
C11B C12B 1.419(4)
C12B C13B 1.363(4)
C12B H12B 0.9500
O13B C13B 1.359(4)
O13B C24B 1.428(4)
C13B C14B 1.418(5)
O14B C14B 1.367(4)
O14B C25B 1.421(4)
C14B C15B 1.372(4)
C15B C16B 1.416(4)
C15B H15B 0.9500
C16B C17B 1.473(4)
C17B C18B 1.409(4)
O18B C18B 1.384(4)
O18B C26B 1.434(4)
C18B C19B 1.399(4)
O19B C19B 1.361(4)
O19B C27Z 1.366(10)
O19B C27B 1.422(6)
C19B C20B 1.407(5)
O20B C20B 1.373(4)
O20B C28B 1.420(5)
O21B C21B 1.202(4)
C21B O22B 1.337(4)
O22B C22B 1.455(4)
C22B H22A 0.9800
C22B H22B 0.9800
C22B H22C 0.9800
C23B H23A 0.9800
C23B H23B 0.9800
C23B H23C 0.9800
C24B H24A 0.9800
C24B H24B 0.9800
C24B H24C 0.9800
C25B H25A 0.9800
C25B H25B 0.9800
C25B H25C 0.9800
C26B H26A 0.9800
C26B H26B 0.9800
C26B H26C 0.9800
C27B H27A 0.9800
C27B H27B 0.9800
C27B H27C 0.9800
C27Z H27D 0.9800
C27Z H27E 0.9800
C27Z H27F 0.9800
C28B H28A 0.9800
C28B H28B 0.9800
C28B H28C 0.9800
C1C O1C 1.199(4)
C1C O2C 1.371(4)
C1C C6C 1.472(4)
O2C C3C 1.377(4)
C3C C20C 1.389(4)
C3C C4C 1.396(4)
C4C C17C 1.416(4)
C4C C5C 1.436(4)
C5C C10C 1.409(4)
C5C C6C 1.411(4)
C6C C7C 1.392(4)
C7C C8C 1.397(4)
C7C C21C 1.502(4)
C8C C9C 1.391(4)
C8C C23C 1.509(4)
C9C C10C 1.402(4)
C9C H9C 0.9500
C10C C11C 1.456(4)
C11C C16C 1.412(4)
C11C C12C 1.415(4)
C12C C13C 1.371(4)
C12C H12C 0.9500
C13C O13C 1.362(4)
C13C C14C 1.414(4)
O13C C24C 1.436(4)
C14C O14C 1.365(4)
C14C C15C 1.375(4)
O14C C25C 1.431(4)
C15C C16C 1.415(4)
C15C H15C 0.9500
C16C C17C 1.474(4)
O016 C21C 1.331(4)
O016 C22C 1.446(4)
C17C C18C 1.414(4)
C18C O18C 1.382(4)
C18C C19C 1.395(5)
O18C C26C 1.435(4)
C19C O19C 1.374(4)
C19C C20C 1.402(5)
O19C C27C 1.430(4)
C20C O20C 1.368(4)
O20C C28C 1.436(4)
C21C O21C 1.207(4)
C22C H22G 0.9800
C22C H22H 0.9800
C22C H22I 0.9800
C23C H23G 0.9800
C23C H23H 0.9800
C23C H23I 0.9800
C24C H24G 0.9800
C24C H24H 0.9800
C24C H24I 0.9800
C25C H25G 0.9800
C25C H25H 0.9800
C25C H25I 0.9800
C26C H26G 0.9800
C26C H26H 0.9800
C26C H26I 0.9800
C27C H27J 0.9800
C27C H27K 0.9800
C27C H27L 0.9800
C28C H28G 0.9800
C28C H28H 0.9800
C28C H28I 0.9800
C1S Cl1 1.754(5)
C1S Cl2 1.756(5)
C1S H1SA 0.9900
C1S H1SB 0.9900
C2S Cl3 1.754(4)
C2S Cl4 1.766(4)
C2S H2SA 0.9900
C2S H2SB 0.9900
C3S Cl6 1.699(6)
C3S Cl5 1.726(7)
C3S H3SA 0.9900
C3S H3SB 0.9900
C4S Cl8 1.761(4)
C4S Cl7 1.769(4)
C4S H4SA 0.9900
C4S H4SB 0.9900
O1W H1WA 0.8698
O1W H1WB 0.8703

loop_
_geom_hbond_atom_site_label_D
_geom_hbond_atom_site_label_H
_geom_hbond_atom_site_label_A
_geom_hbond_distance_DH
_geom_hbond_distance_HA
_geom_hbond_distance_DA
_geom_hbond_angle_DHA
_geom_hbond_site_symmetry_A
O1W H1WA O13A 0.87 2.29 3.144(4) 167.4 4_576
O1W H1WB O21A 0.87 2.15 3.011(4) 173.5 .

loop_
_geom_torsion_atom_site_label_1
_geom_torsion_atom_site_label_2
_geom_torsion_atom_site_label_3
_geom_torsion_atom_site_label_4
_geom_torsion
O1 C1 O2 C3 175.8(3)
C6 C1 O2 C3 -3.0(4)
C1 O2 C3 C20 -179.6(3)
C1 O2 C3 C4 -0.2(4)
O2 C3 C4 C17 -179.3(2)
C20 C3 C4 C17 0.0(4)
O2 C3 C4 C5 1.0(4)
C20 C3 C4 C5 -179.7(3)
C3 C4 C5 C6 1.7(4)
C17 C4 C5 C6 -178.0(3)
C3 C4 C5 C10 -177.9(3)
C17 C4 C5 C10 2.3(4)
C10 C5 C6 C7 -1.3(4)
C4 C5 C6 C7 179.0(3)
C10 C5 C6 C1 174.6(3)
C4 C5 C6 C1 -5.0(4)
O1 C1 C6 C7 3.0(5)
O2 C1 C6 C7 -178.3(2)
O1 C1 C6 C5 -173.1(3)
O2 C1 C6 C5 5.6(4)
C5 C6 C7 C8 6.0(4)
C1 C6 C7 C8 -170.1(3)
C5 C6 C7 C21 -164.9(3)
C1 C6 C7 C21 19.1(4)
C6 C7 C8 C9 -5.5(4)
C21 C7 C8 C9 165.9(3)
C6 C7 C8 C23 174.1(3)
C21 C7 C8 C23 -14.5(4)
C7 C8 C9 C10 0.5(4)
C23 C8 C9 C10 -179.1(3)
C8 C9 C10 C5 4.0(4)
C8 C9 C10 C11 -175.8(3)
C6 C5 C10 C9 -3.5(4)
C4 C5 C10 C9 176.1(3)
C6 C5 C10 C11 176.3(2)
C4 C5 C10 C11 -4.1(4)
C9 C10 C11 C12 2.9(4)
C5 C10 C11 C12 -176.9(3)
C9 C10 C11 C16 -178.9(3)
C5 C10 C11 C16 1.2(4)
C16 C11 C12 C13 -0.5(4)
C10 C11 C12 C13 177.7(3)
C11 C12 C13 O13 -179.8(3)
C11 C12 C13 C14 -1.3(4)
C12 C13 O13 C24 1.8(4)
C14 C13 O13 C24 -176.7(3)
O13 C13 C14 O14 -0.2(4)
C12 C13 C14 O14 -178.8(3)
O13 C13 C14 C15 -179.9(3)
C12 C13 C14 C15 1.4(4)
C15 C14 O14 C25 -1.1(4)
C13 C14 O14 C25 179.1(3)
O14 C14 C15 C16 -179.5(3)
C13 C14 C15 C16 0.3(4)
C14 C15 C16 C11 -2.0(4)
C14 C15 C16 C17 178.7(3)
C12 C11 C16 C15 2.1(4)
C10 C11 C16 C15 -176.0(2)
C12 C11 C16 C17 -178.6(3)
C10 C11 C16 C17 3.3(4)
C3 C4 C17 C18 2.6(4)
C5 C4 C17 C18 -177.7(2)
C3 C4 C17 C16 -177.5(3)
C5 C4 C17 C16 2.2(4)
C15 C16 C17 C18 -5.8(4)
C11 C16 C17 C18 174.9(3)
C15 C16 C17 C4 174.3(3)
C11 C16 C17 C4 -4.9(4)
C4 C17 C18 O18 175.2(2)
C16 C17 C18 O18 -4.7(4)
C4 C17 C18 C19 -3.9(4)
C16 C17 C18 C19 176.2(3)
C19 C18 O18 C26 89.7(3)
C17 C18 O18 C26 -89.5(3)
O18 C18 C19 O19 -0.9(4)
C17 C18 C19 O19 178.3(3)
O18 C18 C19 C20 -176.4(3)
C17 C18 C19 C20 2.8(4)
C18 C19 O19 C27 107.6(3)
C20 C19 O19 C27 -76.7(4)
O2 C3 C20 O20 -2.8(5)
C4 C3 C20 O20 177.8(3)
O2 C3 C20 C19 178.0(2)
C4 C3 C20 C19 -1.4(4)
O19 C19 C20 O20 5.2(4)
C18 C19 C20 O20 -179.3(3)
O19 C19 C20 C3 -175.5(3)
C18 C19 C20 C3 0.0(4)
C3 C20 O20 C28 15.3(5)
C19 C20 O20 C28 -165.5(3)
C6 C7 C21 O21 67.9(4)
C8 C7 C21 O21 -103.2(4)
C6 C7 C21 O22 -120.5(3)
C8 C7 C21 O22 68.4(4)
O21 C21 O22 C22 7.9(5)
C7 C21 O22 C22 -163.7(3)
O1A C1A O2A C3A 177.1(3)
C6A C1A O2A C3A -1.9(4)
C1A O2A C3A C20A -178.5(3)
C1A O2A C3A C4A 1.1(4)
C20A C3A C4A C17A 0.6(4)
O2A C3A C4A C17A -179.0(3)
C20A C3A C4A C5A 179.4(3)
O2A C3A C4A C5A -0.2(4)
C3A C4A C5A C10A -179.1(3)
C17A C4A C5A C10A -0.3(4)
C3A C4A C5A C6A 0.2(4)
C17A C4A C5A C6A 179.0(3)
C10A C5A C6A C7A -0.6(4)
C4A C5A C6A C7A -179.9(3)
C10A C5A C6A C1A 178.2(2)
C4A C5A C6A C1A -1.1(4)
O1A C1A C6A C7A 1.8(4)
O2A C1A C6A C7A -179.3(2)
O1A C1A C6A C5A -177.0(3)
O2A C1A C6A C5A 1.9(4)
C5A C6A C7A C8A 3.4(4)
C1A C6A C7A C8A -175.4(3)
C5A C6A C7A C21A -173.1(3)
C1A C6A C7A C21A 8.1(4)
C6A C7A C8A C9A -3.7(4)
C21A C7A C8A C9A 172.8(3)
C6A C7A C8A C23A 174.7(3)
C21A C7A C8A C23A -8.7(4)
C7A C8A C9A C10A 1.4(4)
C23A C8A C9A C10A -177.1(3)
C8A C9A C10A C5A 1.3(4)
C8A C9A C10A C11A -178.7(3)
C6A C5A C10A C9A -1.7(4)
C4A C5A C10A C9A 177.6(2)
C6A C5A C10A C11A 178.3(2)
C4A C5A C10A C11A -2.5(4)
C9A C10A C11A C16A -177.2(3)
C5A C10A C11A C16A 2.9(4)
C9A C10A C11A C12A 4.7(4)
C5A C10A C11A C12A -175.2(2)
C16A C11A C12A C13A 0.6(4)
C10A C11A C12A C13A 178.7(2)
C11A C12A C13A O13A -179.2(3)
C11A C12A C13A C14A 0.1(4)
C12A C13A O13A C24A 4.7(4)
C14A C13A O13A C24A -174.6(2)
O13A C13A C14A O14A -0.5(4)
C12A C13A C14A O14A -179.8(3)
O13A C13A C14A C15A 178.1(3)
C12A C13A C14A C15A -1.2(4)
C15A C14A O14A C25A -7.2(4)
C13A C14A O14A C25A 171.4(3)
O14A C14A C15A C16A -179.9(3)
C13A C14A C15A C16A 1.6(4)
C12A C11A C16A C15A -0.2(4)
C10A C11A C16A C15A -178.3(2)
C12A C11A C16A C17A 177.6(3)
C10A C11A C16A C17A -0.5(4)
C14A C15A C16A C11A -0.9(4)
C14A C15A C16A C17A -178.6(3)
C3A C4A C17A C18A 1.7(4)
C5A C4A C17A C18A -177.0(3)
C3A C4A C17A C16A -178.6(3)
C5A C4A C17A C16A 2.6(4)
C11A C16A C17A C18A 177.4(3)
C15A C16A C17A C18A -4.9(5)
C11A C16A C17A C4A -2.2(4)
C15A C16A C17A C4A 175.4(3)
C4A C17A C18A O18A 175.9(3)
C16A C17A C18A O18A -3.7(5)
C4A C17A C18A C19A -3.2(4)
C16A C17A C18A C19A 177.1(3)
C19A C18A O18A C26A 87.7(3)
C17A C18A O18A C26A -91.4(4)
O18A C18A C19A O19A -2.0(4)
C17A C18A C19A O19A 177.2(3)
O18A C18A C19A C20A -176.8(3)
C17A C18A C19A C20A 2.4(5)
C18A C19A O19A C27A 66.5(4)
C20A C19A O19A C27A -118.6(3)
O2A C3A C20A O20A -2.6(4)
C4A C3A C20A O20A 177.8(3)
O2A C3A C20A C19A 178.1(3)
C4A C3A C20A C19A -1.6(5)
O19A C19A C20A O20A 5.7(4)
C18A C19A C20A O20A -179.3(3)
O19A C19A C20A C3A -174.9(3)
C18A C19A C20A C3A 0.1(5)
C3A C20A O20A C28A 95.0(4)
C19A C20A O20A C28A -85.6(4)
C6A C7A C21A O21A 85.2(4)
C8A C7A C21A O21A -91.4(4)
C6A C7A C21A O22A -99.0(3)
C8A C7A C21A O22A 84.5(3)
O21A C21A O22A C22A -5.1(5)
C7A C21A O22A C22A 179.2(3)
O1B C1B O2B C3B 178.9(3)
C6B C1B O2B C3B -2.3(4)
C1B O2B C3B C20B -176.5(3)
C1B O2B C3B C4B 3.0(4)
O2B C3B C4B C17B -179.5(3)
C20B C3B C4B C17B 0.0(4)
O2B C3B C4B C5B -0.5(4)
C20B C3B C4B C5B 179.1(3)
C3B C4B C5B C10B 178.7(3)
C17B C4B C5B C10B -2.3(4)
C3B C4B C5B C6B -2.6(4)
C17B C4B C5B C6B 176.5(3)
C10B C5B C6B C7B 0.7(4)
C4B C5B C6B C7B -178.1(2)
C10B C5B C6B C1B -178.0(2)
C4B C5B C6B C1B 3.2(4)
O1B C1B C6B C7B -0.9(4)
O2B C1B C6B C7B -179.5(2)
O1B C1B C6B C5B 177.8(3)
O2B C1B C6B C5B -0.8(4)
C5B C6B C7B C8B 0.5(4)
C1B C6B C7B C8B 179.2(3)
C5B C6B C7B C21B -179.3(3)
C1B C6B C7B C21B -0.6(4)
C6B C7B C8B C9B -1.0(4)
C21B C7B C8B C9B 178.8(3)
C6B C7B C8B C23B 178.4(3)
C21B C7B C8B C23B -1.8(4)
C7B C8B C9B C10B 0.4(4)
C23B C8B C9B C10B -179.0(3)
C8B C9B C10B C5B 0.7(4)
C8B C9B C10B C11B -178.7(3)
C6B C5B C10B C9B -1.2(4)
C4B C5B C10B C9B 177.5(2)
C6B C5B C10B C11B 178.2(2)
C4B C5B C10B C11B -3.1(4)
C9B C10B C11B C16B -176.1(3)
C5B C10B C11B C16B 4.5(4)
C9B C10B C11B C12B 5.1(4)
C5B C10B C11B C12B -174.2(3)
C16B C11B C12B C13B 0.0(4)
C10B C11B C12B C13B 178.8(3)
C24B O13B C13B C12B 2.2(4)
C24B O13B C13B C14B -177.3(3)
C11B C12B C13B O13B 179.3(3)
C11B C12B C13B C14B -1.2(4)
C25B O14B C14B C15B -2.9(5)
C25B O14B C14B C13B 177.3(3)
O13B C13B C14B O14B 0.7(4)
C12B C13B C14B O14B -178.9(3)
O13B C13B C14B C15B -179.2(3)
C12B C13B C14B C15B 1.3(4)
O14B C14B C15B C16B -179.9(3)
C13B C14B C15B C16B -0.2(5)
C12B C11B C16B C15B 1.1(4)
C10B C11B C16B C15B -177.7(3)
C12B C11B C16B C17B 178.1(3)
C10B C11B C16B C17B -0.6(4)
C14B C15B C16B C11B -1.0(4)
C14B C15B C16B C17B -178.0(3)
C3B C4B C17B C18B 3.9(4)
C5B C4B C17B C18B -175.1(3)
C3B C4B C17B C16B -174.9(3)
C5B C4B C17B C16B 6.1(4)
C11B C16B C17B C18B 176.8(3)
C15B C16B C17B C18B -6.4(4)
C11B C16B C17B C4B -4.6(4)
C15B C16B C17B C4B 172.3(3)
C26B O18B C18B C19B 83.9(3)
C26B O18B C18B C17B -96.8(3)
C4B C17B C18B O18B 175.5(3)
C16B C17B C18B O18B -5.9(5)
C4B C17B C18B C19B -5.3(4)
C16B C17B C18B C19B 173.3(3)
C27Z O19B C19B C18B -140.5(6)
C27B O19B C19B C18B 135.8(4)
C27Z O19B C19B C20B 38.0(7)
C27B O19B C19B C20B -45.8(6)
O18B C18B C19B O19B 0.6(4)
C17B C18B C19B O19B -178.6(3)
O18B C18B C19B C20B -177.9(3)
C17B C18B C19B C20B 2.8(5)
C28B O20B C20B C3B 79.3(4)
C28B O20B C20B C19B -103.0(4)
O2B C3B C20B O20B -5.3(4)
C4B C3B C20B O20B 175.1(3)
O2B C3B C20B C19B 176.9(3)
C4B C3B C20B C19B -2.7(5)
O19B C19B C20B O20B 5.1(5)
C18B C19B C20B O20B -176.5(3)
O19B C19B C20B C3B -177.2(3)
C18B C19B C20B C3B 1.3(5)
C6B C7B C21B O21B 98.8(4)
C8B C7B C21B O21B -81.0(4)
C6B C7B C21B O22B -85.2(3)
C8B C7B C21B O22B 95.0(3)
O21B C21B O22B C22B -10.2(5)
C7B C21B O22B C22B 173.8(3)
O1C C1C O2C C3C 179.7(3)
C6C C1C O2C C3C -1.3(4)
C1C O2C C3C C20C -176.9(3)
C1C O2C C3C C4C 3.7(4)
O2C C3C C4C C17C 179.4(2)
C20C C3C C4C C17C 0.0(4)
O2C C3C C4C C5C -1.9(4)
C20C C3C C4C C5C 178.7(3)
C3C C4C C5C C10C 179.5(2)
C17C C4C C5C C10C -1.8(4)
C3C C4C C5C C6C -2.1(4)
C17C C4C C5C C6C 176.6(3)
C10C C5C C6C C7C 1.1(4)
C4C C5C C6C C7C -177.4(3)
C10C C5C C6C C1C -177.2(2)
C4C C5C C6C C1C 4.3(4)
O1C C1C C6C C7C -2.1(4)
O2C C1C C6C C7C 179.0(2)
O1C C1C C6C C5C 176.2(3)
O2C C1C C6C C5C -2.7(4)
C5C C6C C7C C8C 0.9(4)
C1C C6C C7C C8C 179.3(3)
C5C C6C C7C C21C -179.5(3)
C1C C6C C7C C21C -1.2(4)
C6C C7C C8C C9C -1.9(4)
C21C C7C C8C C9C 178.5(3)
C6C C7C C8C C23C 178.4(3)
C21C C7C C8C C23C -1.1(4)
C7C C8C C9C C10C 0.9(4)
C23C C8C C9C C10C -179.4(3)
C8C C9C C10C C5C 1.0(4)
C8C C9C C10C C11C -177.9(3)
C6C C5C C10C C9C -2.0(4)
C4C C5C C10C C9C 176.4(2)
C6C C5C C10C C11C 177.0(2)
C4C C5C C10C C11C -4.6(4)
C9C C10C C11C C16C -175.6(3)
C5C C10C C11C C16C 5.4(4)
C9C C10C C11C C12C 7.2(4)
C5C C10C C11C C12C -171.8(2)
C16C C11C C12C C13C 0.7(4)
C10C C11C C12C C13C 178.0(3)
C11C C12C C13C O13C 179.9(3)
C11C C12C C13C C14C -1.4(4)
C12C C13C O13C C24C -1.5(4)
C14C C13C O13C C24C 179.8(3)
O13C C13C C14C O14C -0.2(4)
C12C C13C C14C O14C -179.0(3)
O13C C13C C14C C15C 179.7(3)
C12C C13C C14C C15C 0.9(4)
C15C C14C O14C C25C -2.6(4)
C13C C14C O14C C25C 177.3(3)
O14C C14C C15C C16C -179.8(3)
C13C C14C C15C C16C 0.4(4)
C12C C11C C16C C15C 0.5(4)
C10C C11C C16C C15C -176.7(2)
C12C C11C C16C C17C 177.3(2)
C10C C11C C16C C17C 0.0(4)
C14C C15C C16C C11C -1.1(4)
C14C C15C C16C C17C -177.7(3)
C3C C4C C17C C18C 4.7(4)
C5C C4C C17C C18C -173.9(2)
C3C C4C C17C C16C -174.2(3)
C5C C4C C17C C16C 7.2(4)
C11C C16C C17C C18C 175.0(3)
C15C C16C C17C C18C -8.4(4)
C11C C16C C17C C4C -6.3(4)
C15C C16C C17C C4C 170.4(3)
C4C C17C C18C O18C 175.6(2)
C16C C17C C18C O18C -5.6(4)
C4C C17C C18C C19C -5.7(4)
C16C C17C C18C C19C 173.1(3)
C19C C18C O18C C26C 91.2(3)
C17C C18C O18C C26C -90.0(3)
O18C C18C C19C O19C -2.3(4)
C17C C18C C19C O19C 179.0(3)
O18C C18C C19C C20C -179.2(3)
C17C C18C C19C C20C 2.1(4)
C18C C19C O19C C27C 103.8(3)
C20C C19C O19C C27C -79.3(4)
O2C C3C C20C O20C -4.6(4)
C4C C3C C20C O20C 174.8(3)
O2C C3C C20C C19C 176.8(3)
C4C C3C C20C C19C -3.8(4)
O19C C19C C20C O20C 7.2(4)
C18C C19C C20C O20C -175.9(3)
O19C C19C C20C C3C -174.1(3)
C18C C19C C20C C3C 2.8(4)
C3C C20C O20C C28C 79.1(4)
C19C C20C O20C C28C -102.3(3)
C22C O016 C21C O21C -12.1(6)
C22C O016 C21C C7C 171.0(4)
C6C C7C C21C O21C 99.6(4)
C8C C7C C21C O21C -80.8(4)
C6C C7C C21C O016 -83.5(3)
C8C C7C C21C O016 96.0(3)
